data_7048444
loop_
_publ_author_name
'Zhu, Diya'
'LaFortune, James H. W.'
'Melen, Rebecca L.'
'Stephan, Douglas W.'

_publ_section_title
;
 Electrophilic boron carboxylate and phosphinate complexes.
;
_journal_issue 6
_journal_name_full 'Dalton transactions (Cambridge, England : 2003)'
_journal_page_first 2038
_journal_page_last 2045
_journal_paper_doi 10.1039/c8dt04818e
_journal_volume 48
_journal_year 2019
_chemical_formula_moiety 'C40 H14 B2 F20 O4'
_chemical_formula_sum 'C40 H14 B2 F20 O4'
_chemical_formula_weight 960.13
_space_group_crystal_system monoclinic
_space_group_IT_number 4
_space_group_name_Hall 'P 2yb'
_space_group_name_H-M_alt 'P 1 21 1'
_symmetry_space_group_name_Hall 'P 2yb'
_symmetry_space_group_name_H-M 'P 1 21 1'
_atom_sites_solution_hydrogens geom
_audit_creation_method SHELXL-2014/7
_audit_update_record
;
2018-12-05 deposited with the CCDC.
2019-01-08 downloaded from the CCDC.
;
_cell_angle_alpha 90
_cell_angle_beta 106.016(2)
_cell_angle_gamma 90
_cell_formula_units_Z 8
_cell_length_a 11.7743(11)
_cell_length_b 37.178(3)
_cell_length_c 17.9821(17)
_cell_measurement_reflns_used 9977
_cell_measurement_temperature 150(2)
_cell_measurement_theta_max 19.81
_cell_measurement_theta_min 2.36
_cell_volume 7566.0(12)
_computing_cell_refinement 'Bruker SAINT'
_computing_data_collection 'Bruker APEX2'
_computing_data_reduction 'Bruker SAINT'
_computing_molecular_graphics 'Bruker SHELXTL'
_computing_publication_material 'Bruker SHELXTL'
_computing_structure_refinement 'SHELXL-2014/7 (Sheldrick, 2014)'
_computing_structure_solution 'SHELXS-97 (Sheldrick 2008)'
_diffrn_ambient_temperature 150(2)
_diffrn_measured_fraction_theta_full 0.998
_diffrn_measured_fraction_theta_max 0.999
_diffrn_measurement_device_type 'Bruker APEX-II CCD'
_diffrn_measurement_method '\f and \w scans'
_diffrn_radiation_type MoK\a
_diffrn_radiation_wavelength 0.71073
_diffrn_reflns_av_R_equivalents 0.1122
_diffrn_reflns_av_unetI/netI 0.1271
_diffrn_reflns_Laue_measured_fraction_full 0.998
_diffrn_reflns_Laue_measured_fraction_max 0.999
_diffrn_reflns_limit_h_max 15
_diffrn_reflns_limit_h_min -15
_diffrn_reflns_limit_k_max 43
_diffrn_reflns_limit_k_min -48
_diffrn_reflns_limit_l_max 23
_diffrn_reflns_limit_l_min -23
_diffrn_reflns_number 187761
_diffrn_reflns_point_group_measured_fraction_full 0.971
_diffrn_reflns_point_group_measured_fraction_max 0.958
_diffrn_reflns_theta_full 25.242
_diffrn_reflns_theta_max 27.485
_diffrn_reflns_theta_min 2.482
_exptl_absorpt_coefficient_mu 0.174
_exptl_absorpt_correction_type none
_exptl_crystal_colour colourless
_exptl_crystal_density_diffrn 1.686
_exptl_crystal_description shard
_exptl_crystal_F_000 3808
_exptl_crystal_size_max 0.080
_exptl_crystal_size_mid 0.070
_exptl_crystal_size_min 0.050
_refine_diff_density_max 0.315
_refine_diff_density_min -0.306
_refine_diff_density_rms 0.062
_refine_ls_abs_structure_details
;
 Flack x determined using 5905 quotients [(I+)-(I-)]/[(I+)+(I-)]
 (Parsons, Flack and Wagner, Acta Cryst. B69 (2013) 249-259).
;
_refine_ls_abs_structure_Flack 0.0(2)
_refine_ls_extinction_method none
_refine_ls_goodness_of_fit_ref 1.003
_refine_ls_hydrogen_treatment constr
_refine_ls_matrix_type full
_refine_ls_number_parameters 2385
_refine_ls_number_reflns 33225
_refine_ls_number_restraints 118
_refine_ls_restrained_S_all 1.002
_refine_ls_R_factor_all 0.1570
_refine_ls_R_factor_gt 0.0558
_refine_ls_shift/su_max 0.017
_refine_ls_shift/su_mean 0.000
_refine_ls_structure_factor_coef Fsqd
_refine_ls_weighting_details 'w=1/[\s^2^(Fo^2^)+(0.0430P)^2^+1.1832P] where P=(Fo^2^+2Fc^2^)/3'
_refine_ls_weighting_scheme calc
_refine_ls_wR_factor_gt 0.0914
_refine_ls_wR_factor_ref 0.1172
_reflns_Friedel_coverage 0.888
_reflns_Friedel_fraction_full 0.942
_reflns_Friedel_fraction_max 0.915
_reflns_number_gt 17292
_reflns_number_total 33225
_reflns_threshold_expression 'I > 2\s(I)'
_cod_data_source_file c8dt04818e2.cif
_cod_data_source_block Final_a
_cod_depositor_comments
;
The following automatic conversions were performed:

'_exptl_absorpt_correction_type' value 'NONE' changed to 'none'
according to
/home/data/users/saulius/crontab/automatic-downloads/rss-feeds/RSC/lib/dictionaries/cif_core.dic
dictionary named 'cif_core.dic' version 2.4.2 from 2011-04-26.

Automatic conversion script
Id: cif_fix_values 4973 2017-02-22 13:04:09Z antanas 

 Adding full bibliography for 7048439--7048444.cif.
;
_cod_original_cell_volume 7566.1(12)
_cod_database_code 7048444
_shelx_shelxl_version_number 2014/7
_shelx_space_group_comment
;
The symmetry employed for this shelxl refinement is uniquely defined
by the following loop, which should always be used as a source of
symmetry information in preference to the above space-group names.
They are only intended as comments.
;
_shelx_estimated_absorpt_t_min 0.986
_shelx_estimated_absorpt_t_max 0.991

loop_
_space_group_symop_operation_xyz
'x, y, z'
'-x, y+1/2, -z'

loop_
_atom_site_label
_atom_site_type_symbol
_atom_site_fract_x
_atom_site_fract_y
_atom_site_fract_z
_atom_site_U_iso_or_equiv
_atom_site_adp_type
_atom_site_occupancy
_atom_site_site_symmetry_order
_atom_site_calc_flag
_atom_site_refinement_flags_posn
_atom_site_refinement_flags_adp
F20 F 0.3743(3) 0.65995(9) 0.9559(2) 0.0288(9) Uani 1 1 d . .
F30 F 0.4760(3) 0.62865(10) 0.1002(2) 0.0390(10) Uani 1 1 d . .
F25 F 0.6480(3) 0.65928(9) 0.3905(2) 0.0359(9) Uani 1 1 d . .
F55 F 0.3371(3) 0.35053(9) 0.2946(2) 0.0374(10) Uani 1 1 d . .
F65 F 0.7534(3) 0.34307(10) 1.0627(2) 0.0388(10) Uani 1 1 d . .
F60 F 0.1989(3) 0.42553(10) 0.3686(2) 0.0372(9) Uani 1 1 d . .
F31 F 0.2102(3) 0.55047(10) 0.2969(2) 0.0439(11) Uani 1 1 d . .
F56 F 0.5072(3) 0.38747(10) 0.5837(2) 0.0357(9) Uani 1 1 d . .
F45 F 0.8796(3) 0.39320(10) 0.2730(2) 0.0424(10) Uani 1 1 d . .
F26 F 0.7791(3) 0.58540(10) 0.3127(2) 0.0388(9) Uani 1 1 d . .
F71 F 0.6040(3) 0.34513(10) 0.7311(2) 0.0392(10) Uani 1 1 d . .
F5 F -0.1267(3) 0.71390(10) 0.6556(2) 0.0417(10) Uani 1 1 d . .
F40 F 0.1719(3) 0.68214(11) 0.1882(2) 0.0471(11) Uani 1 1 d . .
F61 F 1.0880(3) 0.29111(10) 1.0087(2) 0.0449(10) Uani 1 1 d . .
F10 F 0.1318(3) 0.71443(10) 0.8822(2) 0.0436(10) Uani 1 1 d . .
F46 F 0.7551(4) 0.46404(9) 0.3777(2) 0.0441(10) Uani 1 1 d . .
F16 F 0.1142(3) 0.57001(9) 0.8202(2) 0.0424(10) Uani 1 1 d . .
F29 F 0.6217(4) 0.62228(11) 0.0100(2) 0.0475(11) Uani 1 1 d . .
F75 F 0.8435(3) 0.44083(9) 0.8596(2) 0.0411(10) Uani 1 1 d . .
F21 F 0.5159(3) 0.54022(9) 0.3258(2) 0.0429(10) Uani 1 1 d . .
F19 F 0.2404(3) 0.66720(10) 1.0524(2) 0.0446(10) Uani 1 1 d . .
O9 O 0.7284(3) 0.40246(10) 0.4538(2) 0.0231(10) Uani 1 1 d . .
F1 F 0.2356(3) 0.66841(10) 0.6296(2) 0.0423(10) Uani 1 1 d . .
O12 O 0.6299(4) 0.35357(10) 0.3658(2) 0.0275(11) Uani 1 1 d . .
O6 O 0.4824(3) 0.65060(10) 0.2484(2) 0.0226(9) Uani 1 1 d . .
F24 F 0.7375(3) 0.63958(10) 0.5366(2) 0.0468(11) Uani 1 1 d . .
F18 F 0.0366(3) 0.62959(10) 1.0302(2) 0.0485(11) Uani 1 1 d . .
O8 O 0.2515(3) 0.61136(10) 0.2248(2) 0.0256(10) Uani 1 1 d . .
O11 O 0.4989(3) 0.36199(10) 0.4360(2) 0.0260(10) Uani 1 1 d . .
F17 F -0.0259(3) 0.58080(11) 0.9118(2) 0.0506(11) Uani 1 1 d . .
F27 F 0.9208(3) 0.57849(11) 0.2220(3) 0.0537(12) Uani 1 1 d . .
F41 F 0.8270(3) 0.33657(10) 0.4969(2) 0.0449(10) Uani 1 1 d . .
F44 F 1.0851(3) 0.36051(10) 0.2947(3) 0.0498(11) Uani 1 1 d . .
F59 F 0.0589(3) 0.43339(11) 0.4593(3) 0.0514(12) Uani 1 1 d . .
O15 O 0.5858(3) 0.35941(11) 0.8735(2) 0.0277(10) Uani 1 1 d . .
F54 F 0.2355(3) 0.36947(11) 0.1480(2) 0.0501(11) Uani 1 1 d . .
F51 F 0.4538(3) 0.47131(9) 0.3523(2) 0.0445(11) Uani 1 1 d . .
O10 O 0.5544(3) 0.42587(10) 0.4612(2) 0.0261(10) Uani 1 1 d . .
O2 O 0.2629(4) 0.59859(11) 0.7425(2) 0.0272(10) Uani 1 1 d . .
F32 F 0.2720(4) 0.50481(11) 0.4151(2) 0.0551(12) Uani 1 1 d . .
F6 F -0.1348(3) 0.63813(11) 0.7070(2) 0.0506(11) Uani 1 1 d . .
F4 F -0.1752(4) 0.73961(12) 0.5127(2) 0.0600(12) Uani 1 1 d . .
F74 F 0.9874(3) 0.43087(11) 0.7707(2) 0.0524(12) Uani 1 1 d . .
F35 F 0.3887(4) 0.64533(11) 0.4636(2) 0.0548(12) Uani 1 1 d . .
O7 O 0.3512(3) 0.65924(10) 0.3174(2) 0.0271(10) Uani 1 1 d . .
F80 F 0.4579(4) 0.40086(12) 0.9420(2) 0.0549(12) Uani 1 1 d . .
F8 F -0.2126(4) 0.67490(12) 0.9363(2) 0.0652(13) Uani 1 1 d . .
F57 F 0.3621(4) 0.39483(10) 0.6741(2) 0.0486(11) Uani 1 1 d . .
F3 F -0.0198(4) 0.73197(11) 0.4270(2) 0.0619(12) Uani 1 1 d . .
O5 O 0.4239(3) 0.58695(10) 0.2180(2) 0.0233(10) Uani 1 1 d . .
F64 F 0.8273(4) 0.31778(10) 1.2083(2) 0.0482(11) Uani 1 1 d . .
F28 F 0.8446(4) 0.59621(11) 0.0691(3) 0.0581(12) Uani 1 1 d . .
F50 F 0.5886(4) 0.36586(11) 0.2171(2) 0.0500(11) Uani 1 1 d . .
O4 O 0.0977(3) 0.63151(11) 0.7175(2) 0.0282(10) Uani 1 1 d . .
O1 O 0.3740(3) 0.65011(10) 0.8083(2) 0.0246(10) Uani 1 1 d . .
F2 F 0.1868(4) 0.69621(11) 0.4868(2) 0.0583(12) Uani 1 1 d . .
F23 F 0.7186(4) 0.57014(12) 0.5799(2) 0.0612(12) Uani 1 1 d . .
F53 F 0.2486(4) 0.43814(12) 0.1009(2) 0.0602(12) Uani 1 1 d . .
O13 O 0.8753(4) 0.37722(10) 0.9622(2) 0.0275(10) Uani 1 1 d . .
O16 O 0.7054(4) 0.40845(11) 0.9404(2) 0.0283(11) Uani 1 1 d . .
F58 F 0.1378(4) 0.41846(11) 0.6137(2) 0.0574(12) Uani 1 1 d . .
F62 F 1.1594(4) 0.26680(11) 1.1533(2) 0.0582(12) Uani 1 1 d . .
O3 O 0.2131(4) 0.68627(11) 0.7773(2) 0.0295(10) Uani 1 1 d . .
F33 F 0.3956(4) 0.52784(12) 0.5574(2) 0.0632(13) Uani 1 1 d . .
F9 F -0.0082(4) 0.71345(11) 0.9745(2) 0.0610(12) Uani 1 1 d . .
F36 F 0.0834(4) 0.61998(11) 0.3945(3) 0.0541(12) Uani 1 1 d . .
O14 O 0.7475(4) 0.32419(11) 0.9091(3) 0.0345(11) Uani 1 1 d . .
F73 F 0.9362(4) 0.38044(11) 0.6560(2) 0.0577(12) Uani 1 1 d . .
F43 F 1.1715(4) 0.31792(13) 0.4204(3) 0.0687(14) Uani 1 1 d . .
F48 F 0.5698(4) 0.48212(12) 0.1152(3) 0.0647(13) Uani 1 1 d . .
F47 F 0.6919(4) 0.50798(10) 0.2568(3) 0.0580(12) Uani 1 1 d . .
F72 F 0.7395(4) 0.33875(11) 0.6356(2) 0.0578(12) Uani 1 1 d . .
F22 F 0.6076(4) 0.52078(11) 0.4713(3) 0.0639(13) Uani 1 1 d . .
F52 F 0.3567(4) 0.48884(11) 0.2055(3) 0.0622(13) Uani 1 1 d . .
F7 F -0.2750(3) 0.63832(13) 0.8005(3) 0.0659(13) Uani 1 1 d . .
F66 F 1.0896(4) 0.37418(13) 0.9447(3) 0.0693(14) Uani 1 1 d . .
F42 F 1.0402(4) 0.30660(13) 0.5212(3) 0.0747(15) Uani 1 1 d . .
F76 F 0.5733(4) 0.45004(12) 0.7322(3) 0.0675(14) Uani 1 1 d . .
F63 F 1.0305(4) 0.27918(11) 1.2543(2) 0.0595(12) Uani 1 1 d . .
F70 F 0.8247(4) 0.28464(12) 0.8144(3) 0.0706(14) Uani 1 1 d . .
F79 F 0.2782(4) 0.44697(14) 0.9147(3) 0.0835(17) Uani 1 1 d . .
F39 F -0.0307(4) 0.71871(14) 0.1640(3) 0.0771(16) Uani 1 1 d . .
F38 F -0.1738(4) 0.70762(14) 0.2563(3) 0.0829(17) Uani 1 1 d . .
F49 F 0.5228(4) 0.41090(14) 0.0974(3) 0.0710(14) Uani 1 1 d . .
F37 F -0.1144(4) 0.65766(13) 0.3721(3) 0.0725(15) Uani 1 1 d . .
F34 F 0.4503(5) 0.59898(14) 0.5800(2) 0.0772(15) Uani 1 1 d . .
F78 F 0.2442(4) 0.49516(13) 0.7970(3) 0.0875(17) Uani 1 1 d . .
F77 F 0.3954(5) 0.49596(14) 0.7072(3) 0.096(2) Uani 1 1 d . .
C5 C 0.0218(5) 0.54553(17) 0.4974(4) 0.0281(15) Uani 1 1 d . .
C44 C 0.0659(6) 0.53736(16) 0.0655(4) 0.0266(15) Uani 1 1 d . .
H44A H -0.0169 0.5344 0.0566 0.032 Uiso 1 1 calc R U
F67 F 1.2155(4) 0.36538(15) 0.8440(4) 0.0962(19) Uani 1 1 d . .
C82 C 0.7293(5) 0.44724(15) 0.5456(3) 0.0192(14) Uani 1 1 d . .
F69 F 0.9540(5) 0.27596(15) 0.7165(3) 0.101(2) Uani 1 1 d . .
C45 C 0.1251(6) 0.51771(16) 0.0208(3) 0.0272(15) Uani 1 1 d . .
C113 C 0.5555(5) 0.34186(15) 0.3995(3) 0.0210(14) Uani 1 1 d . .
C48 C 0.3064(5) 0.54627(15) 0.0905(3) 0.0233(15) Uani 1 1 d . .
H48A H 0.3891 0.5494 0.0989 0.028 Uiso 1 1 calc R U
C85 C 0.8528(5) 0.49391(15) 0.6620(3) 0.0249(15) Uani 1 1 d . .
F68 F 1.1507(5) 0.31647(17) 0.7294(3) 0.105(2) Uani 1 1 d . .
C4 C -0.0322(6) 0.57723(17) 0.5094(4) 0.0305(16) Uani 1 1 d . .
H4A H -0.0995 0.5857 0.4710 0.037 Uiso 1 1 calc R U
C7 C 0.1213(6) 0.53392(16) 0.5535(4) 0.0291(16) Uani 1 1 d . .
H7A H 0.1586 0.5122 0.5456 0.035 Uiso 1 1 calc R U
C88 C 0.8519(5) 0.45213(16) 0.5603(4) 0.0281(16) Uani 1 1 d . .
H88A H 0.8937 0.4395 0.5301 0.034 Uiso 1 1 calc R U
C32 C 0.2758(5) 0.63892(16) 0.9434(4) 0.0225(15) Uani 1 1 d . .
C84 C 0.7306(5) 0.48880(16) 0.6470(4) 0.0253(15) Uani 1 1 d . .
H84A H 0.6891 0.5015 0.6771 0.030 Uiso 1 1 calc R U
C123 C 0.8041(5) 0.45608(16) 1.0572(4) 0.0262(15) Uani 1 1 d . .
H12A H 0.7338 0.4633 1.0198 0.031 Uiso 1 1 calc R U
C62 C 0.4679(5) 0.70750(16) 0.3004(4) 0.0274(15) Uani 1 1 d . .
C94 C 0.9143(6) 0.37187(17) 0.3357(4) 0.0266(15) Uani 1 1 d . .
C117 C 0.4828(6) 0.22981(16) 0.3845(4) 0.0368(17) Uani 1 1 d . .
C112 C 0.2454(6) 0.41733(16) 0.4439(4) 0.0262(15) Uani 1 1 d . .
C3 C 0.0105(5) 0.59631(17) 0.5760(4) 0.0294(16) Uani 1 1 d . .
H3A H -0.0290 0.6176 0.5844 0.035 Uiso 1 1 calc R U
C61 C 0.4303(5) 0.67051(16) 0.2878(3) 0.0223(14) Uani 1 1 d . .
C124 C 0.8491(6) 0.47678(16) 1.1222(4) 0.0297(16) Uani 1 1 d . .
H12B H 0.8108 0.4986 1.1287 0.036 Uiso 1 1 calc R U
C8 C 0.1670(5) 0.55326(16) 0.6203(4) 0.0259(15) Uani 1 1 d . .
H8A H 0.2356 0.5451 0.6581 0.031 Uiso 1 1 calc R U
C107 C 0.3610(5) 0.40496(15) 0.4714(4) 0.0231(14) Uani 1 1 d . .
C47 C 0.2457(6) 0.52285(15) 0.0341(4) 0.0257(15) Uani 1 1 d . .
H47A H 0.2869 0.5101 0.0038 0.031 Uiso 1 1 calc R U
C33 C 0.3236(6) 0.68100(17) 0.8014(3) 0.0250(14) Uani 1 1 d . .
C121 C 0.8125(6) 0.40186(16) 0.9795(4) 0.0250(15) Uani 1 1 d . .
C43 C 0.1261(5) 0.56108(16) 0.1225(3) 0.0252(15) Uani 1 1 d . .
H43A H 0.0849 0.5742 0.1523 0.030 Uiso 1 1 calc R U
C75 C 0.3008(5) 0.60011(18) 0.3735(4) 0.0275(16) Uani 1 1 d . .
C122 C 0.8612(5) 0.42461(15) 1.0462(3) 0.0220(14) Uani 1 1 d . .
C41 C 0.3116(5) 0.58939(15) 0.1965(3) 0.0212(14) Uani 1 1 d . .
C83 C 0.6693(5) 0.46605(15) 0.5900(3) 0.0238(14) Uani 1 1 d . .
H83A H 0.5864 0.4631 0.5809 0.029 Uiso 1 1 calc R U
C63 C 0.4149(6) 0.73077(17) 0.3421(4) 0.0385(18) Uani 1 1 d . .
H63A H 0.3458 0.7236 0.3556 0.046 Uiso 1 1 calc R U
C142 C 0.5617(5) 0.29866(16) 0.8994(4) 0.0277(15) Uani 1 1 d . .
C86 C 0.9177(6) 0.51934(18) 0.7242(4) 0.0401(18) Uani 1 1 d . .
H86A H 0.8889 0.5164 0.7700 0.060 Uiso 1 1 calc R U
H86B H 0.9042 0.5441 0.7054 0.060 Uiso 1 1 calc R U
H86C H 1.0025 0.5140 0.7379 0.060 Uiso 1 1 calc R U
C115 C 0.6027(6) 0.28014(17) 0.3684(4) 0.0343(17) Uani 1 1 d . .
H11A H 0.6677 0.2891 0.3523 0.041 Uiso 1 1 calc R U
C87 C 0.9111(5) 0.47472(17) 0.6172(4) 0.0286(15) Uani 1 1 d . .
H87A H 0.9941 0.4775 0.6266 0.034 Uiso 1 1 calc R U
C81 C 0.6663(6) 0.42400(16) 0.4829(3) 0.0213(14) Uani 1 1 d . .
C34 C 0.3985(5) 0.71257(16) 0.8235(4) 0.0277(15) Uani 1 1 d . .
C14 C -0.0440(6) 0.70892(17) 0.6165(4) 0.0294(16) Uani 1 1 d . .
C2 C 0.1109(5) 0.58505(15) 0.6315(3) 0.0207(14) Uani 1 1 d . .
C116 C 0.5776(6) 0.24375(16) 0.3634(4) 0.0376(17) Uani 1 1 d . .
H11B H 0.6271 0.2280 0.3449 0.045 Uiso 1 1 calc R U
C129 C 0.9169(5) 0.31836(16) 1.0285(4) 0.0265(15) Uani 1 1 d . .
C127 C 1.0074(5) 0.43442(17) 1.1669(4) 0.0294(16) Uani 1 1 d . .
H12C H 1.0766 0.4269 1.2049 0.035 Uiso 1 1 calc R U
C46 C 0.0565(6) 0.49176(17) -0.0402(4) 0.0373(18) Uani 1 1 d . .
H46A H -0.0226 0.5014 -0.0639 0.056 Uiso 1 1 calc R U
H46B H 0.0499 0.4685 -0.0161 0.056 Uiso 1 1 calc R U
H46C H 0.0980 0.4886 -0.0801 0.056 Uiso 1 1 calc R U
C149 C 0.5256(5) 0.42293(16) 0.8387(3) 0.0256(14) Uani 1 1 d . U
C20 C 0.0327(6) 0.69433(17) 0.8589(4) 0.0286(16) Uani 1 1 d . .
C114 C 0.5331(5) 0.30343(15) 0.3968(4) 0.0253(15) Uani 1 1 d . .
C125 C 0.9509(6) 0.46596(17) 1.1788(4) 0.0321(16) Uani 1 1 d . .
C54 C 0.6313(5) 0.62451(16) 0.4081(4) 0.0255(15) Uani 1 1 d . .
C145 C 0.4213(7) 0.24074(18) 0.9181(4) 0.0430(18) Uani 1 1 d . .
C60 C 0.5868(5) 0.61619(16) 0.1330(4) 0.0263(15) Uani 1 1 d . .
C11 C 0.1089(7) 0.70041(19) 0.5288(4) 0.0416(19) Uani 1 1 d . .
C1 C 0.1601(5) 0.60624(16) 0.7006(4) 0.0253(15) Uani 1 1 d . .
C89 C 0.8427(5) 0.36685(16) 0.3843(4) 0.0256(15) Uani 1 1 d . .
C111 C 0.1709(6) 0.42161(17) 0.4902(4) 0.0343(17) Uani 1 1 d . .
C109 C 0.3229(6) 0.40231(17) 0.5983(4) 0.0326(16) Uani 1 1 d . .
C128 C 0.9656(5) 0.41416(16) 1.1021(4) 0.0276(16) Uani 1 1 d . .
H12D H 1.0065 0.3931 1.0945 0.033 Uiso 1 1 calc R U
C57 C 0.8098(5) 0.59129(18) 0.1921(4) 0.0323(17) Uani 1 1 d . .
C141 C 0.6375(6) 0.32927(17) 0.8942(4) 0.0287(15) Uani 1 1 d . .
C51 C 0.6170(6) 0.55517(19) 0.4514(4) 0.0394(18) Uani 1 1 d . .
C18 C -0.1422(6) 0.6754(2) 0.8883(4) 0.0407(19) Uani 1 1 d . .
C154 C 0.4446(6) 0.42377(18) 0.8820(4) 0.0346(16) Uani 1 1 d . U
C6 C -0.0258(6) 0.52452(19) 0.4232(4) 0.046(2) Uani 1 1 d . .
H6A H -0.1101 0.5197 0.4155 0.069 Uiso 1 1 calc R U
H6B H 0.0169 0.5017 0.4266 0.069 Uiso 1 1 calc R U
H6C H -0.0150 0.5386 0.3795 0.069 Uiso 1 1 calc R U
C69 C 0.1372(5) 0.64858(17) 0.2920(4) 0.0269(15) Uani 1 1 d . .
C58 C 0.7720(6) 0.60002(18) 0.1158(5) 0.0358(18) Uani 1 1 d . .
C153 C 0.3523(6) 0.4475(2) 0.8698(5) 0.0453(19) Uani 1 1 d . U
C56 C 0.7343(5) 0.59512(16) 0.2382(4) 0.0249(15) Uani 1 1 d . .
C35 C 0.5195(6) 0.70951(18) 0.8522(4) 0.0432(19) Uani 1 1 d . .
H35A H 0.5556 0.6865 0.8552 0.052 Uiso 1 1 calc R U
C55 C 0.6200(5) 0.60753(15) 0.2111(3) 0.0208(14) Uani 1 1 d . .
C160 C 0.8155(6) 0.41460(17) 0.8060(4) 0.0296(16) Uani 1 1 d . .
C143 C 0.4427(6) 0.30316(18) 0.8890(4) 0.0427(18) Uani 1 1 d . .
H14A H 0.4080 0.3262 0.8755 0.051 Uiso 1 1 calc R U
C101 C 0.4042(5) 0.40986(16) 0.3308(4) 0.0234(15) Uani 1 1 d . .
C155 C 0.7174(5) 0.39277(16) 0.8016(3) 0.0235(15) Uani 1 1 d . .
C148 C 0.6115(6) 0.26483(17) 0.9199(4) 0.0407(18) Uani 1 1 d . .
H14B H 0.6938 0.2614 0.9276 0.049 Uiso 1 1 calc R U
C106 C 0.3471(6) 0.38549(16) 0.2753(4) 0.0286(16) Uani 1 1 d . .
C42 C 0.2476(5) 0.56549(15) 0.1356(3) 0.0215(14) Uani 1 1 d . .
C104 C 0.2983(6) 0.4293(2) 0.1752(4) 0.0382(18) Uani 1 1 d . .
C13 C -0.0731(7) 0.72267(18) 0.5427(4) 0.0406(19) Uani 1 1 d . .
C90 C 0.8907(6) 0.34411(18) 0.4457(4) 0.0341(17) Uani 1 1 d . .
C15 C 0.0083(5) 0.67497(16) 0.7901(4) 0.0284(16) Uani 1 1 d . .
C12 C 0.0045(7) 0.71871(19) 0.4989(4) 0.0405(18) Uani 1 1 d . .
C93 C 1.0223(6) 0.35561(18) 0.3469(4) 0.0354(17) Uani 1 1 d . .
C49 C 0.5723(5) 0.60130(16) 0.3505(4) 0.0238(15) Uani 1 1 d . .
C110 C 0.2102(6) 0.41425(18) 0.5676(5) 0.0390(18) Uani 1 1 d . .
C29 C 0.0767(5) 0.59955(17) 0.9242(4) 0.0278(16) Uani 1 1 d . .
C120 C 0.4402(6) 0.29002(17) 0.4217(4) 0.0385(18) Uani 1 1 d . .
H12E H 0.3940 0.3056 0.4435 0.046 Uiso 1 1 calc R U
C159 C 0.8900(6) 0.41059(18) 0.7586(4) 0.0338(17) Uani 1 1 d . .
C98 C 0.6032(6) 0.4599(2) 0.1768(4) 0.0422(19) Uani 1 1 d . .
C68 C 0.5672(6) 0.71933(16) 0.2795(4) 0.0337(17) Uani 1 1 d . .
H68A H 0.6023 0.7043 0.2492 0.040 Uiso 1 1 calc R U
C19 C -0.0397(7) 0.69468(18) 0.9079(4) 0.0362(18) Uani 1 1 d . .
C52 C 0.6725(6) 0.5800(2) 0.5060(4) 0.0416(19) Uani 1 1 d . .
C119 C 0.4155(6) 0.25348(19) 0.4144(5) 0.049(2) Uani 1 1 d . .
H11C H 0.3505 0.2444 0.4303 0.059 Uiso 1 1 calc R U
C64 C 0.4633(6) 0.76415(18) 0.3633(4) 0.046(2) Uani 1 1 d . .
H64A H 0.4252 0.7800 0.3903 0.056 Uiso 1 1 calc R U
C76 C 0.2734(6) 0.56384(18) 0.3662(4) 0.0319(16) Uani 1 1 d . .
C39 C 0.4168(6) 0.77651(17) 0.8441(4) 0.0402(18) Uani 1 1 d . .
H39A H 0.3810 0.7996 0.8406 0.048 Uiso 1 1 calc R U
C108 C 0.3950(5) 0.39836(16) 0.5499(4) 0.0277(15) Uani 1 1 d . .
C78 C 0.3626(6) 0.5511(2) 0.4989(4) 0.045(2) Uani 1 1 d . .
C53 C 0.6796(6) 0.61480(19) 0.4843(4) 0.0349(17) Uani 1 1 d . .
C59 C 0.6601(6) 0.61293(18) 0.0853(4) 0.0348(17) Uani 1 1 d . .
C27 C 0.2484(5) 0.61543(15) 0.8814(3) 0.0217(14) Uani 1 1 d . .
C80 C 0.3592(6) 0.61034(19) 0.4478(4) 0.0374(19) Uani 1 1 d . .
C91 C 0.9996(7) 0.3280(2) 0.4600(4) 0.0435(19) Uani 1 1 d . .
C130 C 0.8554(6) 0.32358(17) 1.0836(4) 0.0307(16) Uani 1 1 d . .
C147 C 0.5420(7) 0.23640(18) 0.9292(4) 0.045(2) Uani 1 1 d . .
H14C H 0.5770 0.2135 0.9433 0.054 Uiso 1 1 calc R U
C134 C 1.0204(6) 0.29885(17) 1.0562(4) 0.0325(17) Uani 1 1 d . .
C31 C 0.2087(6) 0.64333(16) 0.9941(4) 0.0271(15) Uani 1 1 d . .
C77 C 0.3023(6) 0.53957(19) 0.4266(4) 0.0379(18) Uani 1 1 d . .
C36 C 0.5883(6) 0.73937(19) 0.8764(5) 0.052(2) Uani 1 1 d . .
H36A H 0.6715 0.7367 0.8957 0.063 Uiso 1 1 calc R U
C40 C 0.3460(6) 0.74681(16) 0.8200(4) 0.0346(16) Uani 1 1 d . .
H40A H 0.2627 0.7494 0.8012 0.041 Uiso 1 1 calc R U
C96 C 0.6968(6) 0.44923(18) 0.3096(4) 0.0313(16) Uani 1 1 d . .
C97 C 0.6635(6) 0.47265(19) 0.2478(4) 0.0372(18) Uani 1 1 d . .
C158 C 0.8634(6) 0.38476(19) 0.7015(4) 0.0369(18) Uani 1 1 d . .
C30 C 0.1058(6) 0.62385(19) 0.9835(4) 0.0307(17) Uani 1 1 d . .
C65 C 0.5653(6) 0.77541(16) 0.3467(4) 0.0377(17) Uani 1 1 d . .
C74 C 0.1012(6) 0.67457(18) 0.2347(4) 0.0332(17) Uani 1 1 d . .
C151 C 0.4109(7) 0.47224(19) 0.7665(5) 0.051(2) Uani 1 1 d . .
C133 C 1.0576(6) 0.28573(18) 1.1300(5) 0.0388(19) Uani 1 1 d . .
C28 C 0.1484(6) 0.59548(16) 0.8760(4) 0.0273(15) Uani 1 1 d . .
C102 C 0.4038(5) 0.44474(17) 0.3038(4) 0.0285(16) Uani 1 1 d . .
C67 C 0.6148(6) 0.75305(17) 0.3029(4) 0.0410(18) Uani 1 1 d . .
H67A H 0.6826 0.7608 0.2884 0.049 Uiso 1 1 calc R U
C105 C 0.2925(6) 0.39433(19) 0.1991(4) 0.0353(17) Uani 1 1 d . .
C99 C 0.5799(6) 0.4238(2) 0.1668(4) 0.0434(19) Uani 1 1 d . .
C37 C 0.5382(6) 0.77381(18) 0.8731(4) 0.0455(19) Uani 1 1 d . .
C17 C -0.1726(6) 0.65680(19) 0.8202(4) 0.0408(18) Uani 1 1 d . .
C9 C 0.0591(5) 0.69040(16) 0.6504(4) 0.0287(15) Uani 1 1 d . .
C150 C 0.5032(6) 0.44798(19) 0.7800(4) 0.0404(18) Uani 1 1 d . U
C73 C -0.0008(7) 0.6937(2) 0.2207(4) 0.047(2) Uani 1 1 d . .
C95 C 0.6707(5) 0.41263(16) 0.3048(3) 0.0228(15) Uani 1 1 d . .
C144 C 0.3727(6) 0.27443(18) 0.8980(4) 0.0481(19) Uani 1 1 d . .
H14D H 0.2903 0.2779 0.8904 0.058 Uiso 1 1 calc R U
C10 C 0.1329(6) 0.68706(17) 0.6026(4) 0.0303(16) Uani 1 1 d . .
C131 C 0.8904(6) 0.31105(18) 1.1573(4) 0.0358(17) Uani 1 1 d . .
C157 C 0.7654(6) 0.36416(18) 0.6925(4) 0.0332(17) Uani 1 1 d . .
C72 C -0.0738(6) 0.6883(2) 0.2668(5) 0.048(2) Uani 1 1 d . .
C103 C 0.3530(6) 0.45442(18) 0.2283(4) 0.0385(18) Uani 1 1 d . .
C100 C 0.6136(6) 0.40136(18) 0.2308(4) 0.0343(17) Uani 1 1 d . .
C135 C 0.9464(6) 0.33055(18) 0.8834(4) 0.0348(17) Uani 1 1 d . .
C16 C -0.0989(6) 0.65703(18) 0.7735(4) 0.0342(17) Uani 1 1 d . .
C50 C 0.5682(6) 0.56615(17) 0.3765(4) 0.0299(16) Uani 1 1 d . .
C70 C 0.0599(6) 0.64436(18) 0.3366(4) 0.0365(17) Uani 1 1 d . .
C71 C -0.0437(6) 0.6630(2) 0.3250(5) 0.048(2) Uani 1 1 d . .
C156 C 0.6973(5) 0.36787(17) 0.7421(4) 0.0291(16) Uani 1 1 d . .
C92 C 1.0658(6) 0.3338(2) 0.4089(5) 0.045(2) Uani 1 1 d . .
C132 C 0.9940(7) 0.29159(19) 1.1811(4) 0.0407(19) Uani 1 1 d . .
B6 B 0.4555(6) 0.40030(17) 0.4212(4) 0.0215(16) Uani 1 1 d . .
C140 C 1.0490(7) 0.3501(2) 0.8882(5) 0.047(2) Uani 1 1 d . .
C152 C 0.3351(7) 0.4719(2) 0.8106(5) 0.053(2) Uani 1 1 d . U
C79 C 0.3920(7) 0.5871(2) 0.5089(4) 0.047(2) Uani 1 1 d . .
C66 C 0.6242(7) 0.81066(18) 0.3760(5) 0.057(2) Uani 1 1 d . .
H66A H 0.6352 0.8247 0.3323 0.085 Uiso 1 1 calc R U
H66B H 0.7013 0.8060 0.4128 0.085 Uiso 1 1 calc R U
H66C H 0.5745 0.8242 0.4017 0.085 Uiso 1 1 calc R U
C139 C 1.1177(7) 0.3457(2) 0.8366(5) 0.057(2) Uani 1 1 d . .
C126 C 0.9980(7) 0.4875(2) 1.2513(4) 0.054(2) Uani 1 1 d . .
H12F H 0.9982 0.5131 1.2382 0.081 Uiso 1 1 calc R U
H12G H 1.0787 0.4797 1.2772 0.081 Uiso 1 1 calc R U
H12H H 0.9477 0.4837 1.2859 0.081 Uiso 1 1 calc R U
C118 C 0.4541(7) 0.18999(17) 0.3760(5) 0.058(2) Uani 1 1 d . .
H11D H 0.4089 0.1831 0.4121 0.088 Uiso 1 1 calc R U
H11E H 0.5276 0.1761 0.3874 0.088 Uiso 1 1 calc R U
H11F H 0.4071 0.1850 0.3229 0.088 Uiso 1 1 calc R U
B5 B 0.7149(6) 0.38531(18) 0.3761(4) 0.0238(17) Uani 1 1 d . .
B8 B 0.6381(6) 0.39547(18) 0.8600(4) 0.0210(17) Uani 1 1 d . .
C138 C 1.0851(9) 0.3208(3) 0.7792(5) 0.066(3) Uani 1 1 d . .
C146 C 0.3457(7) 0.20893(19) 0.9271(5) 0.061(2) Uani 1 1 d . .
H14E H 0.3874 0.1948 0.9723 0.091 Uiso 1 1 calc R U
H14F H 0.3300 0.1939 0.8806 0.091 Uiso 1 1 calc R U
H14G H 0.2707 0.2176 0.9341 0.091 Uiso 1 1 calc R U
C136 C 0.9209(7) 0.3058(2) 0.8245(5) 0.047(2) Uani 1 1 d . .
C38 C 0.6127(7) 0.80674(19) 0.8994(6) 0.075(3) Uani 1 1 d . .
H38A H 0.6747 0.8012 0.9469 0.112 Uiso 1 1 calc R U
H38B H 0.5629 0.8262 0.9094 0.112 Uiso 1 1 calc R U
H38C H 0.6490 0.8142 0.8589 0.112 Uiso 1 1 calc R U
C137 C 0.9863(9) 0.3004(2) 0.7725(5) 0.060(3) Uani 1 1 d . .
B3 B 0.5245(6) 0.61208(18) 0.2602(4) 0.0217(17) Uani 1 1 d . .
B1 B 0.3303(6) 0.61291(19) 0.8218(4) 0.0249(17) Uani 1 1 d . .
B7 B 0.8705(7) 0.33733(19) 0.9449(5) 0.0320(19) Uani 1 1 d . .
B2 B 0.0940(6) 0.67126(19) 0.7349(4) 0.0250(17) Uani 1 1 d . .
B4 B 0.2620(6) 0.62853(19) 0.3038(4) 0.0251(17) Uani 1 1 d . .
C21 C 0.4450(5) 0.58768(16) 0.8454(3) 0.0200(14) Uani 1 1 d . U
C22 C 0.5183(5) 0.58516(17) 0.7963(4) 0.0278(15) Uani 1 1 d . U
C23 C 0.6145(6) 0.56244(19) 0.8092(4) 0.0386(17) Uani 1 1 d . U
C24 C 0.6431(6) 0.5416(2) 0.8746(5) 0.048(2) Uani 1 1 d . U
C25 C 0.5755(6) 0.5433(2) 0.9245(5) 0.047(2) Uani 1 1 d . U
C26 C 0.4797(6) 0.56554(18) 0.9092(4) 0.0365(17) Uani 1 1 d . U
F11 F 0.4946(4) 0.60534(12) 0.7321(2) 0.0527(12) Uani 1 1 d . .
F12 F 0.6810(4) 0.56127(13) 0.7594(3) 0.0661(14) Uani 1 1 d . .
F13 F 0.7385(4) 0.51946(13) 0.8890(3) 0.0806(16) Uani 1 1 d . .
F14 F 0.6042(5) 0.52320(15) 0.9898(3) 0.101(2) Uani 1 1 d . .
F15 F 0.4179(4) 0.56603(12) 0.9627(3) 0.0647(14) Uani 1 1 d . .

loop_
_atom_site_aniso_label
_atom_site_aniso_U_11
_atom_site_aniso_U_22
_atom_site_aniso_U_33
_atom_site_aniso_U_23
_atom_site_aniso_U_13
_atom_site_aniso_U_12
F20 0.029(2) 0.034(2) 0.025(2) -0.0057(16) 0.0093(17) -0.0088(17)
F30 0.028(2) 0.057(3) 0.031(2) 0.0101(19) 0.0062(18) 0.0099(19)
F25 0.034(2) 0.025(2) 0.043(2) 0.0004(17) -0.0005(18) -0.0028(16)
F55 0.037(2) 0.022(2) 0.045(2) -0.0014(18) -0.0008(19) -0.0011(16)
F65 0.031(2) 0.044(2) 0.044(2) -0.0002(19) 0.0151(19) 0.0044(18)
F60 0.023(2) 0.046(2) 0.040(2) 0.0014(19) 0.0052(18) 0.0084(18)
F31 0.056(3) 0.042(2) 0.032(2) 0.0003(19) 0.010(2) -0.022(2)
F56 0.026(2) 0.045(2) 0.035(2) 0.0095(18) 0.0076(18) 0.0068(18)
F45 0.041(2) 0.048(2) 0.047(3) 0.009(2) 0.028(2) 0.0084(19)
F26 0.023(2) 0.054(2) 0.038(2) 0.008(2) 0.0075(18) 0.0125(18)
F71 0.047(2) 0.039(2) 0.030(2) -0.0085(17) 0.0076(19) -0.0130(19)
F5 0.030(2) 0.056(2) 0.041(2) 0.008(2) 0.0126(19) 0.0157(19)
F40 0.050(3) 0.056(3) 0.041(2) 0.012(2) 0.023(2) 0.017(2)
F61 0.034(2) 0.049(2) 0.052(3) 0.008(2) 0.011(2) 0.0176(19)
F10 0.052(3) 0.036(2) 0.043(2) -0.0120(18) 0.014(2) -0.003(2)
F46 0.064(3) 0.029(2) 0.038(3) -0.0027(18) 0.013(2) -0.0198(19)
F16 0.045(2) 0.038(2) 0.039(2) -0.0048(19) 0.003(2) -0.0186(19)
F29 0.054(3) 0.063(3) 0.031(2) 0.002(2) 0.020(2) 0.001(2)
F75 0.046(2) 0.035(2) 0.040(2) -0.0074(19) 0.007(2) -0.0137(19)
F21 0.054(3) 0.024(2) 0.045(3) 0.0014(19) 0.005(2) -0.0073(19)
F19 0.058(3) 0.048(2) 0.036(2) -0.010(2) 0.026(2) 0.001(2)
O9 0.021(2) 0.025(2) 0.024(2) -0.0046(19) 0.008(2) -0.0031(19)
F1 0.035(2) 0.049(2) 0.050(3) 0.003(2) 0.022(2) 0.0100(19)
O12 0.031(3) 0.024(2) 0.032(3) -0.007(2) 0.017(2) -0.012(2)
O6 0.021(2) 0.021(2) 0.029(2) 0.0007(19) 0.012(2) 0.0040(18)
F24 0.044(2) 0.054(3) 0.033(2) -0.008(2) -0.005(2) 0.004(2)
F18 0.042(2) 0.059(3) 0.058(3) 0.020(2) 0.037(2) 0.012(2)
O8 0.026(2) 0.028(2) 0.025(2) -0.0044(19) 0.011(2) 0.0021(19)
O11 0.028(2) 0.018(2) 0.035(3) 0.0017(19) 0.014(2) 0.0036(19)
F17 0.028(2) 0.058(3) 0.064(3) 0.020(2) 0.009(2) -0.013(2)
F27 0.025(2) 0.071(3) 0.070(3) 0.006(2) 0.020(2) 0.019(2)
F41 0.051(3) 0.051(3) 0.040(2) 0.016(2) 0.023(2) 0.014(2)
F44 0.038(2) 0.054(3) 0.072(3) -0.004(2) 0.038(2) 0.0010(19)
F59 0.023(2) 0.063(3) 0.073(3) 0.002(2) 0.021(2) 0.014(2)
O15 0.025(2) 0.025(2) 0.035(3) 0.003(2) 0.012(2) 0.007(2)
F54 0.040(2) 0.053(3) 0.046(3) -0.015(2) -0.007(2) 0.009(2)
F51 0.054(3) 0.021(2) 0.055(3) 0.002(2) 0.011(2) -0.0071(19)
O10 0.017(2) 0.020(2) 0.039(3) -0.006(2) 0.005(2) 0.0018(19)
O2 0.021(2) 0.032(2) 0.025(3) -0.010(2) 0.001(2) 0.008(2)
F32 0.070(3) 0.046(3) 0.055(3) 0.012(2) 0.027(2) -0.001(2)
F6 0.027(2) 0.069(3) 0.055(3) -0.015(2) 0.010(2) -0.008(2)
F4 0.051(3) 0.078(3) 0.046(3) 0.019(2) 0.007(2) 0.025(2)
F74 0.031(2) 0.066(3) 0.059(3) 0.022(2) 0.011(2) -0.010(2)
F35 0.079(3) 0.048(3) 0.034(3) -0.016(2) 0.009(2) -0.010(2)
O7 0.023(2) 0.029(2) 0.033(3) -0.004(2) 0.014(2) -0.0049(19)
F80 0.060(3) 0.079(3) 0.034(3) 0.017(2) 0.026(2) 0.036(2)
F8 0.053(3) 0.096(3) 0.062(3) 0.023(3) 0.040(2) 0.028(3)
F57 0.061(3) 0.052(3) 0.038(3) 0.004(2) 0.022(2) 0.006(2)
F3 0.086(3) 0.065(3) 0.037(3) 0.013(2) 0.020(2) 0.014(2)
O5 0.018(2) 0.023(2) 0.030(3) 0.0004(19) 0.008(2) -0.0023(18)
F64 0.059(3) 0.050(2) 0.041(2) -0.008(2) 0.023(2) -0.012(2)
F28 0.050(3) 0.070(3) 0.070(3) -0.001(2) 0.043(2) 0.008(2)
F50 0.069(3) 0.045(3) 0.032(2) -0.0123(19) 0.008(2) -0.012(2)
O4 0.024(2) 0.027(2) 0.033(3) -0.008(2) 0.007(2) 0.002(2)
O1 0.028(2) 0.024(2) 0.024(2) 0.0017(19) 0.011(2) 0.005(2)
F2 0.072(3) 0.066(3) 0.052(3) 0.009(2) 0.042(3) 0.013(2)
F23 0.069(3) 0.070(3) 0.036(3) 0.015(2) 0.001(2) 0.006(2)
F53 0.055(3) 0.083(3) 0.038(3) 0.017(2) 0.005(2) 0.011(2)
O13 0.029(3) 0.025(2) 0.029(3) -0.005(2) 0.008(2) 0.005(2)
O16 0.022(3) 0.036(3) 0.024(3) 0.000(2) 0.002(2) 0.009(2)
F58 0.056(3) 0.070(3) 0.062(3) -0.003(2) 0.041(2) 0.013(2)
F62 0.049(3) 0.050(3) 0.064(3) 0.014(2) -0.005(2) 0.021(2)
O3 0.022(3) 0.030(2) 0.035(3) -0.004(2) 0.004(2) 0.003(2)
F33 0.066(3) 0.081(3) 0.044(3) 0.030(3) 0.018(2) 0.011(3)
F9 0.085(3) 0.063(3) 0.042(3) -0.003(2) 0.029(2) 0.020(2)
F36 0.055(3) 0.051(3) 0.075(3) 0.004(2) 0.049(3) -0.002(2)
O14 0.020(3) 0.031(3) 0.046(3) -0.009(2) -0.002(2) 0.002(2)
F73 0.056(3) 0.071(3) 0.060(3) 0.021(2) 0.041(2) 0.023(2)
F43 0.036(3) 0.091(4) 0.080(4) 0.004(3) 0.017(2) 0.030(2)
F48 0.060(3) 0.088(3) 0.048(3) 0.037(3) 0.020(2) 0.016(2)
F47 0.078(3) 0.030(2) 0.075(3) 0.018(2) 0.037(3) -0.002(2)
F72 0.088(3) 0.049(3) 0.046(3) -0.015(2) 0.035(3) 0.004(2)
F22 0.087(3) 0.041(3) 0.057(3) 0.026(2) 0.008(3) -0.002(2)
F52 0.077(3) 0.043(3) 0.059(3) 0.029(2) 0.007(2) -0.003(2)
F7 0.031(2) 0.091(3) 0.081(3) 0.009(3) 0.025(2) -0.003(2)
F66 0.039(3) 0.075(3) 0.102(4) -0.025(3) 0.031(3) -0.008(2)
F42 0.068(3) 0.096(4) 0.060(3) 0.028(3) 0.019(3) 0.048(3)
F76 0.062(3) 0.070(3) 0.085(4) 0.051(3) 0.045(3) 0.034(2)
F63 0.078(3) 0.055(3) 0.037(3) 0.014(2) 0.003(2) 0.005(2)
F70 0.079(3) 0.061(3) 0.071(3) -0.038(3) 0.021(3) -0.001(3)
F79 0.075(3) 0.111(4) 0.083(4) 0.019(3) 0.054(3) 0.058(3)
F39 0.071(3) 0.096(4) 0.058(3) 0.018(3) 0.007(3) 0.045(3)
F38 0.035(3) 0.116(4) 0.097(4) -0.024(3) 0.017(3) 0.032(3)
F49 0.076(4) 0.098(4) 0.031(3) -0.001(3) 0.003(3) -0.012(3)
F37 0.043(3) 0.089(4) 0.105(4) -0.023(3) 0.054(3) -0.007(2)
F34 0.102(4) 0.100(4) 0.023(3) -0.001(2) 0.005(3) -0.009(3)
F78 0.068(3) 0.079(4) 0.124(5) 0.029(3) 0.042(3) 0.057(3)
F77 0.092(4) 0.090(4) 0.117(5) 0.078(4) 0.048(3) 0.058(3)
C5 0.026(4) 0.031(4) 0.027(4) -0.002(3) 0.006(3) -0.007(3)
C44 0.022(4) 0.030(4) 0.028(4) -0.003(3) 0.008(3) -0.002(3)
F67 0.059(3) 0.104(4) 0.151(5) 0.022(4) 0.071(4) 0.022(3)
C82 0.020(3) 0.020(3) 0.019(3) 0.003(3) 0.007(3) 0.005(3)
F69 0.129(5) 0.110(4) 0.067(4) -0.033(3) 0.032(3) 0.054(4)
C45 0.031(4) 0.026(4) 0.020(4) 0.004(3) 0.001(3) 0.002(3)
C113 0.015(3) 0.024(3) 0.021(3) 0.004(3) 0.000(3) 0.000(3)
C48 0.022(3) 0.026(4) 0.023(4) 0.003(3) 0.009(3) -0.001(3)
C85 0.030(4) 0.020(3) 0.023(4) 0.002(3) 0.006(3) -0.002(3)
F68 0.108(4) 0.147(5) 0.088(4) 0.027(4) 0.072(4) 0.072(4)
C4 0.029(4) 0.037(4) 0.023(4) -0.001(3) 0.002(3) -0.001(3)
C7 0.034(4) 0.023(3) 0.029(4) -0.003(3) 0.006(3) 0.003(3)
C88 0.021(4) 0.036(4) 0.031(4) -0.002(3) 0.013(3) 0.002(3)
C32 0.023(4) 0.023(3) 0.023(4) 0.001(3) 0.009(3) -0.004(3)
C84 0.028(4) 0.027(4) 0.025(4) -0.001(3) 0.013(3) 0.004(3)
C123 0.026(4) 0.030(4) 0.023(4) 0.001(3) 0.008(3) -0.002(3)
C62 0.027(4) 0.024(3) 0.034(4) -0.001(3) 0.013(3) 0.004(3)
C94 0.027(4) 0.027(4) 0.028(4) 0.002(3) 0.011(3) -0.001(3)
C117 0.048(5) 0.022(4) 0.040(4) 0.006(3) 0.012(4) -0.003(3)
C112 0.027(4) 0.022(3) 0.030(4) -0.004(3) 0.008(3) -0.002(3)
C3 0.028(4) 0.031(4) 0.028(4) -0.001(3) 0.007(3) 0.006(3)
C61 0.018(3) 0.026(4) 0.020(3) -0.001(3) 0.001(3) 0.005(3)
C124 0.040(4) 0.023(3) 0.028(4) -0.003(3) 0.014(3) 0.000(3)
C8 0.022(4) 0.028(4) 0.026(4) 0.000(3) 0.004(3) 0.005(3)
C107 0.021(4) 0.018(3) 0.030(4) -0.003(3) 0.006(3) -0.001(3)
C47 0.034(4) 0.023(3) 0.023(4) -0.002(3) 0.012(3) 0.005(3)
C33 0.026(4) 0.029(4) 0.020(3) 0.001(3) 0.007(3) 0.000(3)
C121 0.025(4) 0.022(3) 0.027(4) 0.000(3) 0.004(3) -0.003(3)
C43 0.030(4) 0.027(4) 0.022(4) 0.004(3) 0.012(3) 0.003(3)
C75 0.019(4) 0.039(4) 0.027(4) -0.010(3) 0.010(3) -0.008(3)
C122 0.023(3) 0.021(3) 0.023(4) 0.002(3) 0.008(3) 0.001(3)
C41 0.028(4) 0.017(3) 0.022(4) 0.009(3) 0.013(3) 0.001(3)
C83 0.023(3) 0.020(3) 0.029(4) -0.001(3) 0.008(3) -0.002(3)
C63 0.030(4) 0.032(4) 0.055(5) -0.009(4) 0.015(4) 0.001(3)
C142 0.025(4) 0.028(4) 0.028(4) 0.004(3) 0.002(3) 0.004(3)
C86 0.042(5) 0.042(4) 0.035(4) -0.008(3) 0.008(4) -0.003(4)
C115 0.036(4) 0.031(4) 0.040(4) -0.006(3) 0.017(3) 0.003(3)
C87 0.018(3) 0.035(4) 0.029(4) -0.004(3) 0.002(3) -0.002(3)
C81 0.025(4) 0.018(3) 0.022(4) 0.004(3) 0.009(3) 0.001(3)
C34 0.026(4) 0.025(3) 0.034(4) 0.006(3) 0.012(3) -0.001(3)
C14 0.032(4) 0.032(4) 0.028(4) -0.003(3) 0.014(3) 0.000(3)
C2 0.017(3) 0.027(3) 0.017(3) -0.003(3) 0.003(3) -0.002(3)
C116 0.047(4) 0.021(4) 0.051(5) -0.002(3) 0.024(4) 0.007(3)
C129 0.017(3) 0.024(3) 0.035(4) -0.004(3) 0.001(3) 0.000(3)
C127 0.019(3) 0.038(4) 0.030(4) 0.000(3) 0.004(3) -0.004(3)
C46 0.047(5) 0.034(4) 0.028(4) -0.010(3) 0.005(4) -0.002(3)
C149 0.022(3) 0.029(3) 0.022(3) -0.005(3) -0.001(3) 0.004(3)
C20 0.036(4) 0.023(4) 0.029(4) 0.002(3) 0.013(3) 0.005(3)
C114 0.029(4) 0.020(3) 0.029(4) 0.002(3) 0.010(3) -0.002(3)
C125 0.031(4) 0.034(4) 0.029(4) -0.006(3) 0.006(3) -0.005(3)
C54 0.022(4) 0.022(4) 0.031(4) 0.004(3) 0.005(3) 0.004(3)
C145 0.051(5) 0.038(4) 0.038(4) 0.004(3) 0.009(4) -0.001(4)
C60 0.020(4) 0.027(4) 0.036(4) -0.004(3) 0.013(3) 0.003(3)
C11 0.047(5) 0.044(5) 0.042(5) 0.000(4) 0.026(4) 0.006(4)
C1 0.022(4) 0.026(4) 0.029(4) 0.001(3) 0.009(3) 0.005(3)
C89 0.029(4) 0.021(3) 0.027(4) -0.004(3) 0.007(3) -0.005(3)
C111 0.023(4) 0.032(4) 0.049(5) -0.002(4) 0.011(4) 0.006(3)
C109 0.040(4) 0.032(4) 0.027(4) 0.001(3) 0.011(4) 0.002(3)
C128 0.024(4) 0.025(4) 0.033(4) -0.004(3) 0.007(3) 0.002(3)
C57 0.019(4) 0.035(4) 0.045(5) -0.004(3) 0.013(3) 0.001(3)
C141 0.032(4) 0.027(4) 0.028(4) -0.007(3) 0.010(3) 0.004(3)
C51 0.038(4) 0.035(4) 0.044(5) 0.015(4) 0.009(4) -0.005(4)
C18 0.038(5) 0.052(5) 0.041(5) 0.018(4) 0.027(4) 0.023(4)
C154 0.037(4) 0.039(4) 0.029(4) 0.001(3) 0.010(3) 0.013(3)
C6 0.047(5) 0.049(5) 0.034(4) -0.020(4) -0.002(4) -0.005(4)
C69 0.019(3) 0.032(4) 0.031(4) -0.010(3) 0.010(3) -0.003(3)
C58 0.032(4) 0.032(4) 0.055(5) -0.004(4) 0.032(4) 0.003(3)
C153 0.040(4) 0.050(4) 0.049(5) -0.006(4) 0.018(4) 0.017(4)
C56 0.022(4) 0.023(3) 0.031(4) 0.004(3) 0.009(3) 0.003(3)
C35 0.024(4) 0.030(4) 0.068(5) 0.012(4) -0.001(4) 0.000(3)
C55 0.021(3) 0.016(3) 0.025(4) -0.002(3) 0.005(3) -0.003(3)
C160 0.029(4) 0.027(4) 0.028(4) 0.006(3) -0.001(3) 0.000(3)
C143 0.042(4) 0.034(4) 0.050(5) 0.012(3) 0.009(4) 0.008(3)
C101 0.017(3) 0.023(4) 0.033(4) -0.004(3) 0.011(3) 0.001(3)
C155 0.021(4) 0.026(3) 0.022(4) 0.004(3) 0.003(3) 0.005(3)
C148 0.037(4) 0.032(4) 0.048(5) 0.003(3) 0.002(4) 0.011(3)
C106 0.024(4) 0.023(4) 0.042(5) 0.002(3) 0.013(3) 0.009(3)
C42 0.023(4) 0.023(3) 0.019(3) -0.002(3) 0.008(3) 0.000(3)
C104 0.035(4) 0.051(5) 0.027(4) 0.006(4) 0.007(4) 0.010(4)
C13 0.048(5) 0.036(4) 0.034(5) 0.008(3) 0.006(4) 0.012(4)
C90 0.036(4) 0.037(4) 0.037(4) -0.005(3) 0.022(4) 0.003(3)
C15 0.021(4) 0.025(4) 0.036(4) 0.005(3) 0.003(3) 0.006(3)
C12 0.057(5) 0.041(4) 0.026(4) 0.008(3) 0.016(4) 0.009(4)
C93 0.028(4) 0.042(4) 0.040(4) -0.003(4) 0.016(4) 0.001(3)
C49 0.020(3) 0.025(4) 0.025(4) 0.003(3) 0.006(3) 0.003(3)
C110 0.036(4) 0.039(4) 0.052(5) -0.010(4) 0.029(4) -0.001(3)
C29 0.012(3) 0.033(4) 0.038(4) 0.017(3) 0.006(3) -0.002(3)
C120 0.034(4) 0.024(4) 0.067(5) -0.008(3) 0.031(4) -0.003(3)
C159 0.029(4) 0.031(4) 0.040(4) 0.013(3) 0.007(4) -0.001(3)
C98 0.040(4) 0.055(5) 0.036(5) 0.027(4) 0.017(4) 0.008(4)
C68 0.033(4) 0.024(4) 0.048(4) 0.000(3) 0.018(4) 0.000(3)
C19 0.051(5) 0.035(4) 0.028(4) 0.002(3) 0.020(4) 0.015(4)
C52 0.043(5) 0.048(5) 0.032(5) 0.011(4) 0.008(4) 0.005(4)
C119 0.049(5) 0.035(4) 0.076(6) 0.010(4) 0.038(5) -0.004(4)
C64 0.040(5) 0.035(4) 0.067(6) -0.016(4) 0.019(4) 0.009(4)
C76 0.035(4) 0.040(4) 0.022(4) -0.006(3) 0.011(3) 0.001(3)
C39 0.037(4) 0.022(4) 0.061(5) 0.016(3) 0.012(4) 0.001(3)
C108 0.024(4) 0.021(3) 0.037(4) 0.002(3) 0.006(3) 0.001(3)
C78 0.043(5) 0.066(6) 0.029(5) 0.020(4) 0.015(4) 0.010(4)
C53 0.028(4) 0.046(5) 0.028(4) -0.011(4) 0.002(3) 0.002(3)
C59 0.040(5) 0.040(4) 0.028(4) -0.002(3) 0.015(4) -0.003(3)
C27 0.023(4) 0.020(3) 0.022(4) 0.005(3) 0.004(3) 0.001(3)
C80 0.048(5) 0.040(5) 0.029(5) -0.006(4) 0.019(4) -0.004(4)
C91 0.038(5) 0.052(5) 0.038(5) 0.014(4) 0.007(4) 0.016(4)
C130 0.023(4) 0.027(4) 0.041(5) -0.003(3) 0.007(4) 0.001(3)
C147 0.057(5) 0.025(4) 0.044(5) 0.010(3) 0.000(4) 0.004(4)
C134 0.025(4) 0.032(4) 0.039(5) 0.001(3) 0.006(4) 0.004(3)
C31 0.034(4) 0.025(4) 0.023(4) -0.002(3) 0.009(3) 0.006(3)
C77 0.042(4) 0.029(4) 0.047(5) 0.006(4) 0.019(4) -0.001(3)
C36 0.022(4) 0.039(5) 0.092(7) 0.010(4) 0.008(4) -0.001(4)
C40 0.027(4) 0.028(4) 0.048(5) 0.002(3) 0.008(3) -0.001(3)
C96 0.030(4) 0.035(4) 0.032(4) 0.001(3) 0.014(3) -0.010(3)
C97 0.045(5) 0.033(4) 0.042(5) 0.005(4) 0.026(4) 0.000(3)
C158 0.039(5) 0.046(5) 0.035(4) 0.018(4) 0.024(4) 0.016(4)
C30 0.025(4) 0.041(4) 0.033(4) 0.013(4) 0.020(3) 0.010(3)
C65 0.038(4) 0.019(3) 0.051(5) 0.001(3) 0.004(4) 0.006(3)
C74 0.024(4) 0.047(4) 0.032(4) -0.004(4) 0.014(3) 0.004(3)
C151 0.052(5) 0.034(4) 0.065(6) 0.024(4) 0.013(5) 0.018(4)
C133 0.026(4) 0.032(4) 0.051(5) 0.004(4) -0.001(4) 0.010(3)
C28 0.030(4) 0.024(3) 0.027(4) 0.001(3) 0.006(3) -0.005(3)
C102 0.024(4) 0.022(4) 0.037(4) 0.000(3) 0.003(3) 0.004(3)
C67 0.041(4) 0.026(4) 0.060(5) 0.008(4) 0.022(4) -0.004(3)
C105 0.029(4) 0.039(5) 0.036(5) -0.006(4) 0.006(4) 0.005(3)
C99 0.040(5) 0.067(6) 0.023(4) 0.003(4) 0.008(4) -0.002(4)
C37 0.034(4) 0.034(4) 0.066(5) 0.012(4) 0.008(4) -0.008(3)
C17 0.019(4) 0.055(5) 0.052(5) 0.005(4) 0.015(4) 0.004(3)
C9 0.026(4) 0.031(4) 0.031(4) -0.004(3) 0.012(3) 0.003(3)
C150 0.038(4) 0.043(4) 0.044(4) 0.010(3) 0.019(4) 0.011(3)
C73 0.039(5) 0.061(5) 0.040(5) -0.005(4) 0.008(4) 0.016(4)
C95 0.020(3) 0.028(4) 0.022(4) -0.001(3) 0.008(3) 0.000(3)
C144 0.039(4) 0.038(4) 0.068(6) 0.008(4) 0.015(4) 0.000(4)
C10 0.029(4) 0.033(4) 0.030(4) 0.004(3) 0.010(3) 0.005(3)
C131 0.043(5) 0.033(4) 0.035(5) -0.008(3) 0.016(4) -0.011(3)
C157 0.040(4) 0.031(4) 0.032(4) -0.001(3) 0.015(4) 0.006(3)
C72 0.020(4) 0.064(5) 0.058(5) -0.015(5) 0.006(4) 0.017(4)
C103 0.038(4) 0.032(4) 0.048(5) 0.010(4) 0.016(4) 0.009(3)
C100 0.038(4) 0.039(4) 0.030(4) 0.001(4) 0.014(3) 0.004(3)
C135 0.041(4) 0.033(4) 0.031(4) 0.003(3) 0.010(3) 0.016(3)
C16 0.027(4) 0.040(4) 0.035(4) -0.001(3) 0.009(3) 0.003(3)
C50 0.030(4) 0.023(4) 0.038(4) -0.002(3) 0.011(3) 0.001(3)
C70 0.035(4) 0.034(4) 0.045(5) -0.006(4) 0.019(4) -0.005(3)
C71 0.024(4) 0.061(5) 0.071(6) -0.027(5) 0.033(4) -0.004(4)
C156 0.024(4) 0.034(4) 0.027(4) 0.005(3) 0.004(3) 0.003(3)
C92 0.023(4) 0.054(5) 0.057(5) -0.001(4) 0.009(4) 0.014(4)
C132 0.048(5) 0.036(4) 0.031(5) 0.006(4) -0.001(4) -0.005(4)
B6 0.017(4) 0.016(4) 0.032(4) 0.000(3) 0.009(3) 0.001(3)
C140 0.040(5) 0.047(5) 0.059(5) 0.004(4) 0.021(4) 0.017(4)
C152 0.042(5) 0.050(5) 0.068(6) 0.009(4) 0.016(4) 0.028(4)
C79 0.048(5) 0.069(6) 0.022(5) -0.002(4) 0.006(4) -0.003(4)
C66 0.052(5) 0.029(4) 0.083(7) -0.012(4) 0.009(5) -0.006(4)
C139 0.038(5) 0.069(6) 0.073(6) 0.011(5) 0.027(5) 0.020(4)
C126 0.062(6) 0.053(5) 0.043(5) -0.016(4) 0.009(4) 0.003(4)
C118 0.073(6) 0.022(4) 0.080(6) -0.001(4) 0.021(5) -0.012(4)
B5 0.024(4) 0.022(4) 0.027(4) -0.007(3) 0.010(4) -0.002(3)
B8 0.023(4) 0.017(4) 0.020(4) -0.001(3) 0.002(3) -0.001(3)
C138 0.079(7) 0.072(7) 0.059(6) 0.019(5) 0.040(6) 0.049(6)
C146 0.068(6) 0.044(5) 0.067(6) 0.008(4) 0.013(5) -0.020(4)
C136 0.039(5) 0.045(5) 0.054(6) -0.004(4) 0.008(4) 0.011(4)
C38 0.048(5) 0.038(5) 0.120(8) 0.012(5) -0.008(5) -0.022(4)
C137 0.078(7) 0.066(6) 0.039(5) -0.008(5) 0.020(5) 0.044(5)
B3 0.021(4) 0.017(4) 0.028(4) -0.004(3) 0.008(3) -0.003(3)
B1 0.022(4) 0.025(4) 0.026(4) -0.006(3) 0.004(3) -0.004(3)
B7 0.027(4) 0.023(4) 0.047(5) -0.003(4) 0.012(4) 0.005(3)
B2 0.016(4) 0.028(4) 0.029(4) 0.001(3) 0.003(3) 0.001(3)
B4 0.030(4) 0.029(4) 0.020(4) -0.013(3) 0.011(3) -0.012(3)
C21 0.021(3) 0.021(3) 0.017(3) -0.001(3) 0.005(3) 0.000(3)
C22 0.030(4) 0.033(4) 0.018(3) -0.004(3) 0.004(3) 0.008(3)
C23 0.036(4) 0.048(4) 0.036(4) -0.006(3) 0.017(3) 0.011(3)
C24 0.033(4) 0.055(5) 0.060(5) 0.011(4) 0.017(4) 0.031(4)
C25 0.041(4) 0.050(5) 0.054(5) 0.027(4) 0.017(4) 0.024(4)
C26 0.032(4) 0.041(4) 0.040(4) 0.013(3) 0.015(3) 0.007(3)
F11 0.052(3) 0.085(3) 0.027(2) 0.016(2) 0.020(2) 0.029(2)
F12 0.064(3) 0.088(3) 0.057(3) -0.002(3) 0.034(3) 0.037(3)
F13 0.066(3) 0.076(3) 0.108(4) 0.032(3) 0.038(3) 0.053(3)
F14 0.095(4) 0.117(4) 0.109(4) 0.090(4) 0.056(4) 0.074(3)
F15 0.060(3) 0.082(3) 0.068(3) 0.050(3) 0.043(3) 0.036(2)

loop_
_atom_type_symbol
_atom_type_description
_atom_type_scat_dispersion_real
_atom_type_scat_dispersion_imag
_atom_type_scat_source
C C 0.0033 0.0016 'International Tables Vol C Tables 4.2.6.8 and 6.1.1.4'
H H 0.0000 0.0000 'International Tables Vol C Tables 4.2.6.8 and 6.1.1.4'
B B 0.0013 0.0007 'International Tables Vol C Tables 4.2.6.8 and 6.1.1.4'
O O 0.0106 0.0060 'International Tables Vol C Tables 4.2.6.8 and 6.1.1.4'
F F 0.0171 0.0103 'International Tables Vol C Tables 4.2.6.8 and 6.1.1.4'

loop_
_geom_angle_atom_site_label_1
_geom_angle_atom_site_label_2
_geom_angle_atom_site_label_3
_geom_angle
C81 O9 B5 135.6(5)
C113 O12 B5 136.3(5)
C61 O6 B3 130.8(5)
C41 O8 B4 136.6(5)
C113 O11 B6 130.7(5)
C141 O15 B8 129.5(5)
C81 O10 B6 134.9(5)
C1 O2 B1 129.9(5)
C61 O7 B4 137.3(5)
C41 O5 B3 134.5(5)
C1 O4 B2 144.8(5)
C33 O1 B1 131.5(5)
C121 O13 B7 140.1(5)
C121 O16 B8 129.3(5)
C33 O3 B2 147.2(5)
C141 O14 B7 149.0(5)
C4 C5 C7 118.9(6)
C4 C5 C6 120.2(6)
C7 C5 C6 120.9(6)
C43 C44 C45 121.3(6)
C43 C44 H44A 119.4
C45 C44 H44A 119.4
C83 C82 C88 119.0(6)
C83 C82 C81 120.8(5)
C88 C82 C81 120.1(5)
C47 C45 C44 118.4(6)
C47 C45 C46 121.9(6)
C44 C45 C46 119.7(6)
O12 C113 O11 124.2(5)
O12 C113 C114 117.7(5)
O11 C113 C114 118.1(5)
C47 C48 C42 120.7(6)
C47 C48 H48A 119.7
C42 C48 H48A 119.7
C87 C85 C84 117.6(6)
C87 C85 C86 121.6(6)
C84 C85 C86 120.8(6)
C3 C4 C5 120.4(6)
C3 C4 H4A 119.8
C5 C4 H4A 119.8
C8 C7 C5 121.4(6)
C8 C7 H7A 119.3
C5 C7 H7A 119.3
C87 C88 C82 120.5(6)
C87 C88 H88A 119.7
C82 C88 H88A 119.7
F20 C32 C31 116.2(5)
F20 C32 C27 119.6(5)
C31 C32 C27 124.2(6)
C83 C84 C85 121.9(6)
C83 C84 H84A 119.0
C85 C84 H84A 119.0
C124 C123 C122 120.2(6)
C124 C123 H12A 119.9
C122 C123 H12A 119.9
C68 C62 C63 118.7(6)
C68 C62 C61 120.1(5)
C63 C62 C61 120.7(6)
F45 C94 C93 115.9(6)
F45 C94 C89 120.7(6)
C93 C94 C89 123.4(6)
C116 C117 C119 117.5(6)
C116 C117 C118 121.0(6)
C119 C117 C118 121.5(6)
F60 C112 C111 115.6(6)
F60 C112 C107 121.2(6)
C111 C112 C107 123.1(6)
C4 C3 C2 120.7(6)
C4 C3 H3A 119.7
C2 C3 H3A 119.7
O7 C61 O6 123.9(5)
O7 C61 C62 118.6(5)
O6 C61 C62 117.5(5)
C123 C124 C125 120.5(6)
C123 C124 H12B 119.7
C125 C124 H12B 119.7
C7 C8 C2 118.8(6)
C7 C8 H8A 120.6
C2 C8 H8A 120.6
C108 C107 C112 113.7(6)
C108 C107 B6 120.0(5)
C112 C107 B6 126.1(6)
C48 C47 C45 120.9(6)
C48 C47 H47A 119.6
C45 C47 H47A 119.6
O3 C33 O1 125.1(6)
O3 C33 C34 117.1(5)
O1 C33 C34 117.8(5)
O13 C121 O16 123.7(5)
O13 C121 C122 119.9(5)
O16 C121 C122 116.4(5)
C44 C43 C42 119.4(6)
C44 C43 H43A 120.3
C42 C43 H43A 120.3
C80 C75 C76 113.7(6)
C80 C75 B4 122.3(6)
C76 C75 B4 123.9(6)
C123 C122 C128 119.4(6)
C123 C122 C121 120.8(6)
C128 C122 C121 119.8(5)
O5 C41 O8 124.6(6)
O5 C41 C42 117.8(5)
O8 C41 C42 117.7(5)
C84 C83 C82 119.5(6)
C84 C83 H83A 120.2
C82 C83 H83A 120.2
C64 C63 C62 119.7(6)
C64 C63 H63A 120.2
C62 C63 H63A 120.2
C143 C142 C148 119.0(6)
C143 C142 C141 120.9(6)
C148 C142 C141 119.9(6)
C85 C86 H86A 109.5
C85 C86 H86B 109.5
H86A C86 H86B 109.5
C85 C86 H86C 109.5
H86A C86 H86C 109.5
H86B C86 H86C 109.5
C116 C115 C114 119.9(6)
C116 C115 H11A 120.1
C114 C115 H11A 120.1
C88 C87 C85 121.4(6)
C88 C87 H87A 119.3
C85 C87 H87A 119.3
O10 C81 O9 124.5(5)
O10 C81 C82 118.2(5)
O9 C81 C82 117.3(5)
C35 C34 C40 119.1(6)
C35 C34 C33 121.4(6)
C40 C34 C33 119.4(6)
F5 C14 C13 115.2(6)
F5 C14 C9 120.4(6)
C13 C14 C9 124.4(6)
C3 C2 C8 119.7(5)
C3 C2 C1 120.9(5)
C8 C2 C1 119.4(5)
C117 C116 C115 121.8(6)
C117 C116 H11B 119.1
C115 C116 H11B 119.1
C134 C129 C130 113.3(6)
C134 C129 B7 126.9(6)
C130 C129 B7 119.5(6)
C128 C127 C125 121.4(6)
C128 C127 H12C 119.3
C125 C127 H12C 119.3
C45 C46 H46A 109.5
C45 C46 H46B 109.5
H46A C46 H46B 109.5
C45 C46 H46C 109.5
H46A C46 H46C 109.5
H46B C46 H46C 109.5
C150 C149 C154 113.5(6)
C150 C149 B8 125.0(6)
C154 C149 B8 121.4(6)
F10 C20 C19 115.4(6)
F10 C20 C15 120.7(6)
C19 C20 C15 123.9(7)
C115 C114 C120 119.7(6)
C115 C114 C113 120.5(6)
C120 C114 C113 119.8(6)
C127 C125 C124 118.6(6)
C127 C125 C126 120.3(6)
C124 C125 C126 121.0(6)
F25 C54 C49 119.8(6)
F25 C54 C53 115.7(6)
C49 C54 C53 124.5(6)
C144 C145 C147 118.4(6)
C144 C145 C146 121.4(7)
C147 C145 C146 120.2(7)
F30 C60 C59 116.8(6)
F30 C60 C55 119.3(5)
C59 C60 C55 124.0(6)
F2 C11 C10 120.6(7)
F2 C11 C12 120.7(7)
C10 C11 C12 118.7(7)
O2 C1 O4 122.7(6)
O2 C1 C2 118.5(5)
O4 C1 C2 118.8(5)
C94 C89 C90 113.7(6)
C94 C89 B5 126.7(6)
C90 C89 B5 119.7(6)
F59 C111 C110 119.9(6)
F59 C111 C112 120.0(6)
C110 C111 C112 120.0(6)
F57 C109 C110 120.1(6)
F57 C109 C108 121.2(6)
C110 C109 C108 118.7(6)
C127 C128 C122 119.7(6)
C127 C128 H12D 120.1
C122 C128 H12D 120.1
F27 C57 C58 119.8(6)
F27 C57 C56 120.5(6)
C58 C57 C56 119.7(6)
O14 C141 O15 124.8(6)
O14 C141 C142 118.6(6)
O15 C141 C142 116.7(6)
F22 C51 C52 120.5(6)
F22 C51 C50 120.2(6)
C52 C51 C50 119.3(6)
F8 C18 C19 119.8(7)
F8 C18 C17 120.7(7)
C19 C18 C17 119.5(6)
F80 C154 C153 116.5(6)
F80 C154 C149 119.2(6)
C153 C154 C149 124.3(7)
C5 C6 H6A 109.5
C5 C6 H6B 109.5
H6A C6 H6B 109.5
C5 C6 H6C 109.5
H6A C6 H6C 109.5
H6B C6 H6C 109.5
C70 C69 C74 113.3(6)
C70 C69 B4 126.6(6)
C74 C69 B4 120.0(6)
C57 C58 F28 120.7(6)
C57 C58 C59 120.0(6)
F28 C58 C59 119.3(7)
F79 C153 C154 120.9(7)
F79 C153 C152 119.6(7)
C154 C153 C152 119.5(7)
F26 C56 C55 121.2(5)
F26 C56 C57 115.4(6)
C55 C56 C57 123.4(6)
C36 C35 C34 120.7(6)
C36 C35 H35A 119.7
C34 C35 H35A 119.7
C56 C55 C60 114.2(6)
C56 C55 B3 126.8(6)
C60 C55 B3 118.9(5)
F75 C160 C159 116.5(6)
F75 C160 C155 119.8(6)
C159 C160 C155 123.7(6)
C142 C143 C144 120.6(6)
C142 C143 H14A 119.7
C144 C143 H14A 119.7
C106 C101 C102 114.1(6)
C106 C101 B6 124.0(5)
C102 C101 B6 121.6(5)
C156 C155 C160 113.3(6)
C156 C155 B8 123.1(5)
C160 C155 B8 123.6(6)
C147 C148 C142 120.4(6)
C147 C148 H14B 119.8
C142 C148 H14B 119.8
F55 C106 C101 120.2(6)
F55 C106 C105 115.5(6)
C101 C106 C105 124.2(6)
C43 C42 C48 119.4(6)
C43 C42 C41 119.7(5)
C48 C42 C41 120.9(5)
F53 C104 C103 121.5(7)
F53 C104 C105 119.7(7)
C103 C104 C105 118.8(6)
F4 C13 C12 119.3(6)
F4 C13 C14 121.5(7)
C12 C13 C14 119.2(7)
F41 C90 C91 116.2(6)
F41 C90 C89 119.0(6)
C91 C90 C89 124.8(6)
C16 C15 C20 113.2(6)
C16 C15 B2 121.1(6)
C20 C15 B2 125.7(6)
F3 C12 C13 121.1(7)
F3 C12 C11 119.3(7)
C13 C12 C11 119.6(7)
F44 C93 C92 119.6(6)
F44 C93 C94 120.0(6)
C92 C93 C94 120.4(7)
C54 C49 C50 113.1(6)
C54 C49 B3 124.2(5)
C50 C49 B3 122.3(6)
F58 C110 C109 119.9(7)
F58 C110 C111 120.5(6)
C109 C110 C111 119.6(6)
F17 C29 C30 119.2(6)
F17 C29 C28 120.8(6)
C30 C29 C28 119.9(6)
C119 C120 C114 119.1(6)
C119 C120 H12E 120.5
C114 C120 H12E 120.5
F74 C159 C158 121.5(7)
F74 C159 C160 119.8(6)
C158 C159 C160 118.7(6)
F48 C98 C97 121.1(7)
F48 C98 C99 119.2(7)
C97 C98 C99 119.7(7)
C67 C68 C62 120.0(6)
C67 C68 H68A 120.0
C62 C68 H68A 120.0
F9 C19 C18 120.6(7)
F9 C19 C20 120.2(7)
C18 C19 C20 119.1(7)
F23 C52 C53 120.2(7)
F23 C52 C51 120.6(7)
C53 C52 C51 119.2(7)
C120 C119 C117 122.0(6)
C120 C119 H11C 119.0
C117 C119 H11C 119.0
C63 C64 C65 122.1(6)
C63 C64 H64A 118.9
C65 C64 H64A 118.9
F31 C76 C77 115.9(6)
F31 C76 C75 119.9(6)
C77 C76 C75 124.1(6)
C40 C39 C37 122.2(6)
C40 C39 H39A 118.9
C37 C39 H39A 118.9
F56 C108 C107 119.0(6)
F56 C108 C109 116.2(6)
C107 C108 C109 124.8(6)
F33 C78 C77 120.6(7)
F33 C78 C79 121.1(7)
C77 C78 C79 118.2(7)
C52 C53 F24 120.4(6)
C52 C53 C54 119.5(6)
F24 C53 C54 120.1(6)
F29 C59 C58 120.8(6)
F29 C59 C60 120.5(6)
C58 C59 C60 118.7(6)
C28 C27 C32 113.9(6)
C28 C27 B1 125.0(5)
C32 C27 B1 121.2(5)
F35 C80 C79 115.9(6)
F35 C80 C75 120.0(6)
C79 C80 C75 124.2(7)
F42 C91 C90 121.2(7)
F42 C91 C92 120.3(7)
C90 C91 C92 118.5(7)
C131 C130 F65 117.3(6)
C131 C130 C129 124.7(6)
F65 C130 C129 118.0(6)
C148 C147 C145 120.9(6)
C148 C147 H14C 119.6
C145 C147 H14C 119.6
F61 C134 C133 116.9(6)
F61 C134 C129 119.8(6)
C133 C134 C129 123.3(7)
F19 C31 C32 120.7(6)
F19 C31 C30 119.9(6)
C32 C31 C30 119.4(6)
F32 C77 C78 119.7(7)
F32 C77 C76 120.7(7)
C78 C77 C76 119.6(7)
C35 C36 C37 121.3(6)
C35 C36 H36A 119.3
C37 C36 H36A 119.3
C39 C40 C34 119.4(6)
C39 C40 H40A 120.3
C34 C40 H40A 120.3
F46 C96 C97 115.8(6)
F46 C96 C95 120.3(6)
C97 C96 C95 123.9(6)
F47 C97 C98 119.7(6)
F47 C97 C96 120.7(7)
C98 C97 C96 119.6(7)
F73 C158 C157 121.5(7)
F73 C158 C159 118.9(6)
C157 C158 C159 119.6(6)
F18 C30 C29 121.9(6)
F18 C30 C31 119.5(6)
C29 C30 C31 118.5(6)
C67 C65 C64 118.1(6)
C67 C65 C66 119.8(7)
C64 C65 C66 122.1(6)
C73 C74 F40 116.0(6)
C73 C74 C69 125.0(7)
F40 C74 C69 119.1(5)
C152 C151 F77 120.0(7)
C152 C151 C150 120.5(7)
F77 C151 C150 119.5(7)
F62 C133 C132 118.8(7)
F62 C133 C134 120.3(7)
C132 C133 C134 120.8(7)
F16 C28 C27 120.2(6)
F16 C28 C29 115.8(5)
C27 C28 C29 124.0(6)
F51 C102 C103 116.3(6)
F51 C102 C101 120.3(6)
C103 C102 C101 123.4(6)
C65 C67 C68 121.2(6)
C65 C67 H67A 119.4
C68 C67 H67A 119.4
F54 C105 C104 119.6(6)
F54 C105 C106 121.4(6)
C104 C105 C106 118.9(6)
F49 C99 C98 120.3(7)
F49 C99 C100 121.1(7)
C98 C99 C100 118.6(7)
C39 C37 C36 117.4(6)
C39 C37 C38 120.8(6)
C36 C37 C38 121.8(6)
F7 C17 C18 119.3(6)
F7 C17 C16 121.0(7)
C18 C17 C16 119.7(7)
C14 C9 C10 113.4(6)
C14 C9 B2 126.5(6)
C10 C9 B2 120.1(6)
F76 C150 C149 120.4(6)
F76 C150 C151 116.2(6)
C149 C150 C151 123.5(7)
F39 C73 C74 122.1(7)
F39 C73 C72 118.8(7)
C74 C73 C72 119.0(7)
C100 C95 C96 113.4(6)
C100 C95 B5 122.9(5)
C96 C95 B5 123.4(6)
C145 C144 C143 120.8(7)
C145 C144 H14D 119.6
C143 C144 H14D 119.6
F1 C10 C11 117.1(6)
F1 C10 C9 118.1(6)
C11 C10 C9 124.8(6)
F64 C131 C130 121.5(7)
F64 C131 C132 119.4(7)
C130 C131 C132 119.1(7)
C158 C157 C156 120.0(6)
C158 C157 F72 119.2(6)
C156 C157 F72 120.7(6)
F38 C72 C73 120.7(8)
F38 C72 C71 120.1(7)
C73 C72 C71 119.2(7)
F52 C103 C104 119.0(7)
F52 C103 C102 120.5(7)
C104 C103 C102 120.5(6)
F50 C100 C95 119.5(6)
F50 C100 C99 115.8(6)
C95 C100 C99 124.7(7)
C136 C135 C140 113.4(7)
C136 C135 B7 125.9(7)
C140 C135 B7 120.7(6)
F6 C16 C17 116.5(6)
F6 C16 C15 119.0(6)
C17 C16 C15 124.5(7)
F21 C50 C51 116.0(6)
F21 C50 C49 119.6(6)
C51 C50 C49 124.3(6)
F36 C70 C71 116.3(6)
F36 C70 C69 119.8(6)
C71 C70 C69 123.9(7)
F37 C71 C70 120.4(8)
F37 C71 C72 120.1(7)
C70 C71 C72 119.5(7)
F71 C156 C157 116.2(6)
F71 C156 C155 119.2(6)
C157 C156 C155 124.6(6)
F43 C92 C93 120.8(7)
F43 C92 C91 120.0(7)
C93 C92 C91 119.2(6)
F63 C132 C133 121.4(7)
F63 C132 C131 119.9(7)
C133 C132 C131 118.7(7)
O11 B6 O10 109.1(5)
O11 B6 C101 113.6(5)
O10 B6 C101 111.4(5)
O11 B6 C107 104.6(5)
O10 B6 C107 102.8(5)
C101 B6 C107 114.5(5)
F66 C140 C135 121.1(7)
F66 C140 C139 115.5(7)
C135 C140 C139 123.4(8)
F78 C152 C151 120.7(7)
F78 C152 C153 120.4(7)
C151 C152 C153 118.8(7)
F34 C79 C80 121.0(7)
F34 C79 C78 119.0(7)
C80 C79 C78 120.1(7)
C65 C66 H66A 109.5
C65 C66 H66B 109.5
H66A C66 H66B 109.5
C65 C66 H66C 109.5
H66A C66 H66C 109.5
H66B C66 H66C 109.5
F67 C139 C138 120.2(8)
F67 C139 C140 120.5(9)
C138 C139 C140 119.2(8)
C125 C126 H12F 109.5
C125 C126 H12G 109.5
H12F C126 H12G 109.5
C125 C126 H12H 109.5
H12F C126 H12H 109.5
H12G C126 H12H 109.5
C117 C118 H11D 109.5
C117 C118 H11E 109.5
H11D C118 H11E 109.5
C117 C118 H11F 109.5
H11D C118 H11F 109.5
H11E C118 H11F 109.5
O9 B5 O12 109.8(5)
O9 B5 C95 113.7(5)
O12 B5 C95 109.5(5)
O9 B5 C89 103.8(5)
O12 B5 C89 104.2(5)
C95 B5 C89 115.3(5)
O16 B8 O15 104.8(5)
O16 B8 C155 113.6(5)
O15 B8 C155 112.7(5)
O16 B8 C149 101.6(5)
O15 B8 C149 104.5(5)
C155 B8 C149 118.1(5)
F68 C138 C137 120.5(10)
F68 C138 C139 119.5(10)
C137 C138 C139 120.0(8)
C145 C146 H14E 109.5
C145 C146 H14F 109.5
H14E C146 H14F 109.5
C145 C146 H14G 109.5
H14E C146 H14G 109.5
H14F C146 H14G 109.5
F70 C136 C135 119.4(7)
F70 C136 C137 115.3(8)
C135 C136 C137 125.3(8)
C37 C38 H38A 109.5
C37 C38 H38B 109.5
H38A C38 H38B 109.5
C37 C38 H38C 109.5
H38A C38 H38C 109.5
H38B C38 H38C 109.5
F69 C137 C138 120.2(8)
F69 C137 C136 121.1(9)
C138 C137 C136 118.6(8)
O6 B3 O5 109.2(5)
O6 B3 C55 105.9(5)
O5 B3 C55 103.0(5)
O6 B3 C49 112.7(5)
O5 B3 C49 110.6(5)
C55 B3 C49 114.9(5)
O1 B1 O2 106.3(5)
O1 B1 C21 106.1(5)
O2 B1 C21 103.1(5)
O1 B1 C27 109.9(5)
O2 B1 C27 112.7(5)
C21 B1 C27 117.8(5)
O14 B7 O13 112.7(5)
O14 B7 C129 107.3(5)
O13 B7 C129 104.6(5)
O14 B7 C135 107.8(6)
O13 B7 C135 107.2(5)
C129 B7 C135 117.3(5)
O3 B2 O4 113.0(5)
O3 B2 C15 108.2(5)
O4 B2 C15 105.7(5)
O3 B2 C9 105.7(5)
O4 B2 C9 104.4(5)
C15 B2 C9 120.1(5)
O8 B4 O7 109.7(5)
O8 B4 C75 112.5(5)
O7 B4 C75 109.4(5)
O8 B4 C69 103.6(5)
O7 B4 C69 103.7(5)
C75 B4 C69 117.4(5)
C26 C21 C22 113.1(6)
C26 C21 B1 127.3(6)
C22 C21 B1 119.6(5)
F11 C22 C23 116.9(6)
F11 C22 C21 119.3(5)
C23 C22 C21 123.8(6)
F12 C23 C24 120.2(6)
F12 C23 C22 120.7(6)
C24 C23 C22 119.0(6)
C25 C24 F13 120.4(7)
C25 C24 C23 119.5(6)
F13 C24 C23 120.0(7)
F14 C25 C24 119.8(6)
F14 C25 C26 120.3(7)
C24 C25 C26 119.9(7)
F15 C26 C25 116.2(6)
F15 C26 C21 119.2(6)
C25 C26 C21 124.7(7)

loop_
_geom_bond_atom_site_label_1
_geom_bond_atom_site_label_2
_geom_bond_distance
F20 C32 1.365(6)
F30 C60 1.356(7)
F25 C54 1.358(7)
F55 C106 1.359(7)
F65 C130 1.363(7)
F60 C112 1.348(7)
F31 C76 1.357(7)
F56 C108 1.354(7)
F45 C94 1.347(7)
F26 C56 1.347(7)
F71 C156 1.357(7)
F5 C14 1.362(7)
F40 C74 1.361(7)
F61 C134 1.349(7)
F10 C20 1.351(7)
F46 C96 1.345(7)
F16 C28 1.357(7)
F29 C59 1.350(7)
F75 C160 1.347(7)
F21 C50 1.353(7)
F19 C31 1.346(7)
O9 C81 1.289(7)
O9 B5 1.503(8)
F1 C10 1.362(7)
O12 C113 1.271(7)
O12 B5 1.526(8)
O6 C61 1.291(7)
O6 B3 1.511(8)
F24 C53 1.358(7)
F18 C30 1.339(7)
O8 C41 1.275(7)
O8 B4 1.530(8)
O11 C113 1.295(7)
O11 B6 1.512(8)
F17 C29 1.359(7)
F27 C57 1.355(7)
F41 C90 1.367(7)
F44 C93 1.357(7)
F59 C111 1.355(7)
O15 C141 1.281(7)
O15 B8 1.522(8)
F54 C105 1.344(7)
F51 C102 1.342(7)
O10 C81 1.269(7)
O10 B6 1.521(8)
O2 C1 1.269(7)
O2 B1 1.523(8)
F32 C77 1.342(8)
F6 C16 1.351(7)
F4 C13 1.332(8)
F74 C159 1.339(7)
F35 C80 1.357(8)
O7 C61 1.265(7)
O7 B4 1.524(8)
F80 C154 1.350(7)
F8 C18 1.351(7)
F57 C109 1.343(7)
F3 C12 1.339(8)
O5 C41 1.274(7)
O5 B3 1.535(8)
F64 C131 1.352(7)
F28 C58 1.361(7)
F50 C100 1.360(7)
O4 C1 1.279(7)
O4 B2 1.514(8)
O1 C33 1.283(7)
O1 B1 1.519(8)
F2 C11 1.348(8)
F23 C52 1.340(8)
F53 C104 1.342(8)
O13 C121 1.268(7)
O13 B7 1.513(8)
O16 C121 1.286(7)
O16 B8 1.524(8)
F58 C110 1.352(7)
F62 C133 1.352(7)
O3 C33 1.269(7)
O3 B2 1.506(8)
F33 C78 1.334(8)
F9 C19 1.346(8)
F36 C70 1.350(8)
O14 C141 1.262(7)
O14 B7 1.495(9)
F73 C158 1.348(7)
F43 C92 1.342(7)
F48 C98 1.349(8)
F47 C97 1.354(8)
F72 C157 1.363(7)
F22 C51 1.340(7)
F52 C103 1.348(7)
F7 C17 1.348(8)
F66 C140 1.340(9)
F42 C91 1.335(8)
F76 C150 1.348(8)
F63 C132 1.348(8)
F70 C136 1.350(9)
F79 C153 1.343(8)
F39 C73 1.354(8)
F38 C72 1.347(7)
F49 C99 1.334(8)
F37 C71 1.355(8)
F34 C79 1.346(8)
F78 C152 1.344(8)
F77 C151 1.356(8)
C5 C4 1.384(8)
C5 C7 1.387(8)
C5 C6 1.514(9)
C44 C43 1.389(8)
C44 C45 1.405(8)
C44 H44A 0.9500
F67 C139 1.340(9)
C82 C83 1.392(8)
C82 C88 1.405(8)
C82 C81 1.452(8)
F69 C137 1.331(9)
C45 C47 1.386(8)
C45 C46 1.515(8)
C113 C114 1.451(8)
C48 C47 1.379(8)
C48 C42 1.399(8)
C48 H48A 0.9500
C85 C87 1.391(8)
C85 C84 1.402(8)
C85 C86 1.503(8)
F68 C138 1.344(9)
C4 C3 1.362(8)
C4 H4A 0.9500
C7 C8 1.375(8)
C7 H7A 0.9500
C88 C87 1.358(8)
C88 H88A 0.9500
C32 C31 1.372(8)
C32 C27 1.382(8)
C84 C83 1.370(8)
C84 H84A 0.9500
C123 C124 1.377(8)
C123 C122 1.391(8)
C123 H12A 0.9500
C62 C68 1.395(8)
C62 C63 1.399(8)
C62 C61 1.443(8)
C94 C93 1.372(9)
C94 C89 1.383(9)
C117 C116 1.375(9)
C117 C119 1.387(9)
C117 C118 1.517(9)
C112 C111 1.375(9)
C112 C107 1.393(8)
C3 C2 1.386(8)
C3 H3A 0.9500
C124 C125 1.400(9)
C124 H12B 0.9500
C8 C2 1.395(8)
C8 H8A 0.9500
C107 C108 1.378(9)
C107 B6 1.624(9)
C47 H47A 0.9500
C33 C34 1.456(8)
C121 C122 1.451(8)
C43 C42 1.394(8)
C43 H43A 0.9500
C75 C80 1.377(9)
C75 C76 1.384(9)
C75 B4 1.606(10)
C122 C128 1.410(8)
C41 C42 1.449(8)
C83 H83A 0.9500
C63 C64 1.375(9)
C63 H63A 0.9500
C142 C143 1.372(9)
C142 C148 1.394(8)
C142 C141 1.465(9)
C86 H86A 0.9800
C86 H86B 0.9800
C86 H86C 0.9800
C115 C116 1.383(9)
C115 C114 1.383(8)
C115 H11A 0.9500
C87 H87A 0.9500
C34 C35 1.380(8)
C34 C40 1.409(8)
C14 C13 1.375(9)
C14 C9 1.382(9)
C2 C1 1.451(8)
C116 H11B 0.9500
C129 C134 1.387(8)
C129 C130 1.393(9)
C129 B7 1.614(10)
C127 C128 1.361(8)
C127 C125 1.393(9)
C127 H12C 0.9500
C46 H46A 0.9800
C46 H46B 0.9800
C46 H46C 0.9800
C149 C150 1.378(9)
C149 C154 1.388(9)
C149 B8 1.631(9)
C20 C19 1.385(9)
C20 C15 1.391(9)
C114 C120 1.384(8)
C125 C126 1.500(9)
C54 C49 1.379(8)
C54 C53 1.380(9)
C145 C144 1.383(9)
C145 C147 1.389(9)
C145 C146 1.516(9)
C60 C59 1.380(8)
C60 C55 1.387(8)
C11 C10 1.371(9)
C11 C12 1.377(10)
C89 C90 1.382(9)
C89 B5 1.623(9)
C111 C110 1.369(10)
C109 C110 1.363(9)
C109 C108 1.381(9)
C128 H12D 0.9500
C57 C58 1.359(10)
C57 C56 1.379(9)
C51 C52 1.373(10)
C51 C50 1.373(9)
C18 C19 1.364(10)
C18 C17 1.365(10)
C154 C153 1.369(9)
C6 H6A 0.9800
C6 H6B 0.9800
C6 H6C 0.9800
C69 C70 1.378(9)
C69 C74 1.391(9)
C69 B4 1.609(9)
C58 C59 1.367(9)
C153 C152 1.373(10)
C56 C55 1.379(8)
C35 C36 1.373(9)
C35 H35A 0.9500
C55 B3 1.618(9)
C160 C159 1.389(9)
C160 C155 1.396(8)
C143 C144 1.386(9)
C143 H14A 0.9500
C101 C106 1.378(8)
C101 C102 1.384(8)
C101 B6 1.610(10)
C155 C156 1.385(8)
C155 B8 1.590(9)
C148 C147 1.374(9)
C148 H14B 0.9500
C106 C105 1.383(9)
C104 C103 1.364(10)
C104 C105 1.378(10)
C13 C12 1.369(10)
C90 C91 1.374(9)
C15 C16 1.385(9)
C15 B2 1.604(10)
C93 C92 1.359(10)
C49 C50 1.393(9)
C49 B3 1.617(9)
C29 C30 1.367(9)
C29 C28 1.376(9)
C120 C119 1.388(9)
C120 H12E 0.9500
C159 C158 1.377(9)
C98 C97 1.363(10)
C98 C99 1.374(10)
C68 C67 1.390(9)
C68 H68A 0.9500
C52 C53 1.362(10)
C119 H11C 0.9500
C64 C65 1.381(9)
C64 H64A 0.9500
C76 C77 1.381(9)
C39 C40 1.379(8)
C39 C37 1.383(9)
C39 H39A 0.9500
C78 C77 1.366(10)
C78 C79 1.385(10)
C27 C28 1.372(8)
C27 B1 1.631(9)
C80 C79 1.367(10)
C91 C92 1.376(10)
C130 C131 1.358(9)
C147 H14C 0.9500
C134 C133 1.368(10)
C31 C30 1.378(9)
C36 C37 1.405(9)
C36 H36A 0.9500
C40 H40A 0.9500
C96 C97 1.380(9)
C96 C95 1.393(8)
C158 C157 1.357(9)
C65 C67 1.381(9)
C65 C66 1.508(9)
C74 C73 1.358(9)
C151 C152 1.347(11)
C151 C150 1.382(9)
C133 C132 1.354(10)
C102 C103 1.372(9)
C67 H67A 0.9500
C99 C100 1.387(10)
C37 C38 1.504(9)
C17 C16 1.364(9)
C9 C10 1.385(8)
C9 B2 1.626(9)
C73 C72 1.363(10)
C95 C100 1.380(9)
C95 B5 1.607(9)
C144 H14D 0.9500
C131 C132 1.381(10)
C157 C156 1.361(9)
C72 C71 1.378(11)
C135 C136 1.372(10)
C135 C140 1.392(10)
C135 B7 1.621(10)
C70 C71 1.368(10)
C140 C139 1.398(11)
C66 H66A 0.9800
C66 H66B 0.9800
C66 H66C 0.9800
C139 C138 1.360(12)
C126 H12F 0.9800
C126 H12G 0.9800
C126 H12H 0.9800
C118 H11D 0.9800
C118 H11E 0.9800
C118 H11F 0.9800
C138 C137 1.366(12)
C146 H14E 0.9800
C146 H14F 0.9800
C146 H14G 0.9800
C136 C137 1.380(11)
C38 H38A 0.9800
C38 H38B 0.9800
C38 H38C 0.9800
B1 C21 1.603(9)
C21 C26 1.379(9)
C21 C22 1.398(8)
C22 F11 1.341(7)
C22 C23 1.380(9)
C23 F12 1.342(7)
C23 C24 1.370(10)
C24 C25 1.355(10)
C24 F13 1.359(7)
C25 F14 1.354(8)
C25 C26 1.364(9)
C26 F15 1.357(7)
